data_4518293
loop_
_publ_author_name
'Lai, Junshan'
'Fianchini, Mauro'
'Peric\`as, Miquel A.'

_publ_section_title
;
 Development of Immobilized SPINOL-Derived Chiral Phosphoric Acids for
 Catalytic Continuous Flow Processes. Use in the Catalytic
 Desymmetrization of 3,3-Disubstituted Oxetanes
;
_journal_name_full 'ACS Catalysis'
_journal_page_first 14971
_journal_page_last 14983
_journal_paper_doi 10.1021/acscatal.0c04497
_journal_year 2020
_chemical_absolute_configuration ad
_chemical_formula_sum 'C79 H45.5 Br2 F6 I2 O10'
_chemical_formula_weight 1682.27
_space_group_crystal_system monoclinic
_space_group_IT_number 4
_space_group_name_Hall 'P 2yb'
_space_group_name_H-M_alt 'P 1 21 1'
_atom_sites_solution_hydrogens geom
_audit_creation_method SHELXL-2018/3
_cell_angle_alpha 90
_cell_angle_beta 104.1331(16)
_cell_angle_gamma 90
_cell_formula_units_Z 4
_cell_length_a 18.5988(4)
_cell_length_b 13.7054(3)
_cell_length_c 26.5064(4)
_cell_measurement_reflns_used 43588
_cell_measurement_temperature 293(2)
_cell_measurement_theta_max 28.8210
_cell_measurement_theta_min 2.2500
_cell_volume 6552.1(2)
_computing_cell_refinement 'CrysAlisPro 1.171.40.53 64bit (Rigaku OD, 2019)'
_computing_data_collection 'CrysAlisPro 1.171.40.53 64bit (Rigaku OD, 2019)'
_computing_data_reduction 'CrysAlisPro 1.171.40.53 64bit (Rigaku OD, 2019)'
_computing_molecular_graphics 'shelXle (H&#x00FC;bschle, Sheldrick and Dittirch, 2011)'
_computing_publication_material 'SHELXL-2018/3 (Sheldrick, 2018)'
_computing_structure_refinement 'SHELXL-2018/3 (Sheldrick, 2018)'
_computing_structure_solution Sir2019
_diffrn_ambient_temperature 293(2)
_diffrn_detector_area_resol_mean 5.8140
_diffrn_detector_type 'PILATUS 200K'
_diffrn_measured_fraction_theta_full 0.999
_diffrn_measured_fraction_theta_max 0.951
_diffrn_measurement_device_type '1/4chi goniometer'
_diffrn_measurement_method
;
 Fullsphere data collection, phi and omega scans
;
_diffrn_radiation_monochromator 'Confocal Max Flux optic'
_diffrn_radiation_type MoK\a
_diffrn_radiation_wavelength 0.71075
_diffrn_reflns_av_unetI/netI 0.0523
_diffrn_reflns_Laue_measured_fraction_full 0.999
_diffrn_reflns_Laue_measured_fraction_max 0.951
_diffrn_reflns_limit_h_max 25
_diffrn_reflns_limit_h_min -25
_diffrn_reflns_limit_k_max 19
_diffrn_reflns_limit_k_min -19
_diffrn_reflns_limit_l_max 36
_diffrn_reflns_limit_l_min -36
_diffrn_reflns_number 52522
_diffrn_reflns_point_group_measured_fraction_full 0.999
_diffrn_reflns_point_group_measured_fraction_max 0.927
_diffrn_reflns_theta_full 25.242
_diffrn_reflns_theta_max 29.786
_diffrn_reflns_theta_min 2.258
_diffrn_source 'Microfocus rotating anode X-ray tube'
_diffrn_source_current 24
_diffrn_source_power 50
_diffrn_source_size '0.2 mm x 0.2 mm fine focus'
_diffrn_source_type 'Rigaku MicroMax-007HF'
_exptl_absorpt_coefficient_mu 2.261
_exptl_absorpt_correction_T_max 1.00000
_exptl_absorpt_correction_T_min 0.91250
_exptl_absorpt_correction_type multi-scan
_exptl_absorpt_process_details
;
 CrysAlisPro 1.171.40.35a (Rigaku Oxford Diffraction, 2018)
 Empirical absorption correction using spherical harmonics,
 implemented in SCALE3 ABSPACK scaling algorithm.
;
_exptl_crystal_density_diffrn 1.705
_exptl_crystal_description Plate
_exptl_crystal_F_000 3318
_exptl_crystal_size_max 0.250
_exptl_crystal_size_mid 0.120
_exptl_crystal_size_min 0.050
_refine_diff_density_max 1.388
_refine_diff_density_min -0.979
_refine_diff_density_rms 0.148
_refine_ls_abs_structure_details
;
 Flack x determined using 9552 quotients [(I+)-(I-)]/[(I+)+(I-)]
 (Parsons, Flack and Wagner, Acta Cryst. B69 (2013) 249-259).
;
_refine_ls_abs_structure_Flack 0.002(4)
_refine_ls_extinction_method none
_refine_ls_goodness_of_fit_ref 1.151
_refine_ls_hydrogen_treatment constr
_refine_ls_matrix_type full
_refine_ls_number_parameters 2003
_refine_ls_number_reflns 52522
_refine_ls_number_restraints 755
_refine_ls_restrained_S_all 1.153
_refine_ls_R_factor_all 0.0993
_refine_ls_R_factor_gt 0.0676
_refine_ls_shift/su_max 0.000
_refine_ls_shift/su_mean 0.000
_refine_ls_structure_factor_coef Fsqd
_refine_ls_weighting_details 'w=1/[\s^2^(Fo^2^)+(0.1000P)^2^] where P=(Fo^2^+2Fc^2^)/3'
_refine_ls_weighting_scheme calc
_refine_ls_wR_factor_gt 0.1666
_refine_ls_wR_factor_ref 0.1756
_reflns_Friedel_coverage 0.876
_reflns_Friedel_fraction_full 0.999
_reflns_Friedel_fraction_max 0.901
_reflns_number_gt 36577
_reflns_number_total 52522
_reflns_threshold_expression 'I > 2\s(I)'
_cod_data_source_file cs0c04497_si_002.cif
_cod_data_source_block JLAI0828_hklf5
_cod_original_sg_symbol_H-M 'P 21'
_cod_original_formula_sum 'C79 H45.50 Br2 F6 I2 O10'
_cod_database_code 4518293
_shelx_shelxl_version_number 2018/3
_shelx_space_group_comment
;
The symmetry employed for this shelxl refinement is uniquely defined
by the following loop, which should always be used as a source of
symmetry information in preference to the above space-group names.
They are only intended as comments.
;
_shelx_estimated_absorpt_t_min 0.602
_shelx_estimated_absorpt_t_max 0.895

loop_
_space_group_symop_operation_xyz
'x, y, z'
'-x, y+1/2, -z'

loop_
_atom_site_label
_atom_site_type_symbol
_atom_site_fract_x
_atom_site_fract_y
_atom_site_fract_z
_atom_site_U_iso_or_equiv
_atom_site_adp_type
_atom_site_occupancy
_atom_site_site_symmetry_order
_atom_site_calc_flag
_atom_site_refinement_flags_posn
_atom_site_refinement_flags_adp
_atom_site_refinement_flags_occupancy
_atom_site_disorder_assembly
_atom_site_disorder_group
O1A O 0.0507(4) 0.1842(5) 0.2008(3) 0.0329(16) Uani 1 1 d . . . . .
C1A C 0.1031(5) 0.0272(7) 0.2092(3) 0.024(2) Uani 1 1 d . . . . .
Br1A Br 0.33015(9) 0.12599(12) 0.36553(4) 0.0623(4) Uani 1 1 d . . . . .
F1A F -0.1207(4) -0.1661(6) 0.2056(3) 0.069(2) Uani 1 1 d . . . . .
C2A C 0.0408(6) 0.0845(8) 0.1983(3) 0.032(2) Uani 1 1 d . . . . .
O2A O -0.0930(4) 0.1000(5) 0.1742(3) 0.0328(15) Uani 1 1 d . . . . .
Br2A Br 0.29903(7) 0.30908(11) -0.02694(4) 0.0488(3) Uani 1 1 d . . . . .
F2A F -0.1188(5) -0.1607(6) 0.1245(3) 0.072(2) Uani 1 1 d . . . . .
C3A C -0.0113(6) 0.2411(7) 0.1861(4) 0.028(2) Uani 1 1 d . . . . .
O3A O 0.0167(4) -0.2147(5) 0.1901(3) 0.0354(17) Uani 1 1 d . . . . .
F3A F -0.1705(4) -0.0510(5) 0.1565(4) 0.073(3) Uani 1 1 d . . . . .
F4A F -0.1168(5) 0.6188(7) 0.0929(3) 0.081(3) Uani 1 1 d . . . . .
C4A C -0.0012(7) 0.3376(7) 0.1854(4) 0.035(2) Uani 1 1 d . . . . .
H4A H 0.046036 0.364764 0.194555 0.042 Uiso 1 1 calc R U . . .
O4A O 0.1606(4) -0.1282(5) 0.2188(3) 0.0319(16) Uani 1 1 d . . . . .
O5A O 0.1726(3) 0.1114(5) 0.1371(2) 0.0228(13) Uani 1 1 d . . . . .
F5A F -0.1275(5) 0.6257(8) 0.0093(4) 0.101(4) Uani 1 1 d . . . . .
C5A C -0.0668(7) 0.3985(9) 0.1698(5) 0.043(3) Uani 1 1 d . . . . .
H5A H -0.062383 0.465903 0.168105 0.052 Uiso 1 1 calc R U . . .
O6A O 0.1809(4) 0.3509(4) 0.1656(2) 0.0250(14) Uani 1 1 d . . . . .
F6A F -0.1729(5) 0.5127(7) 0.0457(4) 0.090(3) Uani 1 1 d . . . . .
C6A C -0.1332(7) 0.3566(8) 0.1581(4) 0.033(2) Uani 1 1 d . . . . .
H6A H -0.174673 0.396420 0.147871 0.040 Uiso 1 1 calc R U . . .
O7A O 0.1587(4) 0.5847(5) 0.0850(3) 0.0346(17) Uani 1 1 d . . . . .
C7A C -0.1438(7) 0.2590(8) 0.1601(4) 0.037(3) Uani 1 1 d . . . . .
H7A H -0.191414 0.232809 0.152463 0.044 Uiso 1 1 calc R U . . .
O8A O 0.0160(6) 0.6745(6) 0.0719(3) 0.050(2) Uani 1 1 d . . . . .
C8A C -0.0820(6) 0.1990(8) 0.1738(4) 0.032(2) Uani 1 1 d . . . . .
O9A O -0.0994(4) 0.3635(6) 0.0397(3) 0.0381(18) Uani 1 1 d . . . . .
C9A C -0.0302(6) 0.0439(7) 0.1846(4) 0.030(2) Uani 1 1 d . . . . .
O10A O 0.0438(4) 0.2772(5) 0.0582(3) 0.0304(16) Uani 1 1 d . . . . .
C10A C -0.0371(6) -0.0581(8) 0.1818(4) 0.033(2) Uani 1 1 d . . . . .
C11A C 0.0265(7) -0.1163(8) 0.1935(4) 0.037(3) Uani 1 1 d . . . . .
C12A C 0.0819(7) -0.2691(7) 0.2028(4) 0.039(3) Uani 1 1 d . . . . .
C13A C 0.0763(8) -0.3702(8) 0.2017(4) 0.045(3) Uani 1 1 d . . . . .
H13A H 0.029687 -0.399202 0.192460 0.054 Uiso 1 1 calc R U . . .
C14A C 0.1362(7) -0.4260(8) 0.2137(4) 0.039(3) Uani 1 1 d . . . . .
H14A H 0.130756 -0.493419 0.211028 0.047 Uiso 1 1 calc R U . . .
C15A C 0.2056(7) -0.3874(9) 0.2299(5) 0.047(3) Uani 1 1 d . . . . .
H15A H 0.246817 -0.427672 0.240238 0.056 Uiso 1 1 calc R U . . .
C16A C 0.2136(7) -0.2844(7) 0.2305(4) 0.036(2) Uani 1 1 d . . . . .
H16A H 0.260133 -0.255470 0.240342 0.043 Uiso 1 1 calc R U . . .
C17A C 0.1512(6) -0.2293(8) 0.2164(4) 0.033(2) Uani 1 1 d . . . . .
C18A C 0.0958(6) -0.0738(7) 0.2078(3) 0.026(2) Uani 1 1 d . . . . .
C19A C -0.1110(7) -0.1093(8) 0.1685(5) 0.042(3) Uani 1 1 d . . . . .
C20A C 0.1783(6) 0.0767(6) 0.2246(4) 0.027(2) Uani 1 1 d . . . . .
C21A C 0.2158(7) 0.0810(8) 0.2778(4) 0.038(3) Uani 1 1 d . . . . .
H21A H 0.196092 0.050103 0.302673 0.046 Uiso 1 1 calc R U . . .
C22A C 0.2810(7) 0.1309(9) 0.2924(4) 0.042(3) Uani 1 1 d . . . . .
C23A C 0.3117(5) 0.1793(6) 0.2568(3) 0.0206(18) Uani 1 1 d . . . . .
C24A C 0.3821(5) 0.2391(7) 0.2642(4) 0.027(2) Uani 1 1 d . . . . .
H24A H 0.423945 0.194353 0.266603 0.032 Uiso 1 1 calc R U . . .
C25A C 0.3680(5) 0.2941(7) 0.2112(3) 0.024(2) Uani 1 1 d . . . . .
H25A H 0.343602 0.356037 0.213216 0.028 Uiso 1 1 calc R U . . .
H25B H 0.414402 0.306293 0.201731 0.028 Uiso 1 1 calc R U . . .
C26A C 0.3174(5) 0.2255(6) 0.1709(3) 0.0193(18) Uani 1 1 d . . . . .
C27A C 0.2738(5) 0.1749(7) 0.2047(3) 0.0221(19) Uani 1 1 d . . . . .
C28A C 0.2088(5) 0.1200(6) 0.1885(3) 0.0185(17) Uani 1 1 d . . . . .
C29A C 0.4010(4) 0.3084(5) 0.3095(2) 0.035(2) Uani 1 1 d G . . . .
C30A C 0.4730(3) 0.3156(6) 0.3401(3) 0.048(3) Uani 1 1 d G . . . .
H30A H 0.510743 0.278801 0.332071 0.058 Uiso 1 1 calc R U . . .
C31A C 0.4887(3) 0.3778(7) 0.3828(3) 0.064(4) Uani 1 1 d G . . . .
H31A H 0.536869 0.382608 0.403359 0.077 Uiso 1 1 calc R U . . .
C32A C 0.4323(5) 0.4328(6) 0.3949(3) 0.055(4) Uani 1 1 d G . . . .
H32A H 0.442816 0.474395 0.423476 0.066 Uiso 1 1 calc R U . . .
C33A C 0.3603(4) 0.4256(6) 0.3642(3) 0.054(3) Uani 1 1 d G . . . .
H33A H 0.322636 0.462376 0.372306 0.065 Uiso 1 1 calc R U . . .
C34A C 0.3447(3) 0.3634(6) 0.3215(3) 0.043(3) Uani 1 1 d G . . . .
H34A H 0.296509 0.358569 0.301018 0.052 Uiso 1 1 calc R U . . .
C35A C 0.3615(5) 0.1549(7) 0.1437(3) 0.0221(19) Uani 1 1 d . . . . .
H35A H 0.410397 0.142898 0.165939 0.026 Uiso 1 1 calc R U . . .
H35B H 0.335696 0.093091 0.136293 0.026 Uiso 1 1 calc R U . . .
C36A C 0.3677(5) 0.2043(7) 0.0930(3) 0.025(2) Uani 1 1 d . . . . .
H36A H 0.410950 0.247551 0.100955 0.031 Uiso 1 1 calc R U . . .
C37A C 0.2985(5) 0.2672(7) 0.0795(3) 0.0204(18) Uani 1 1 d . . . . .
C38A C 0.2618(6) 0.3128(7) 0.0337(3) 0.027(2) Uani 1 1 d . . . . .
C39A C 0.1998(6) 0.3674(7) 0.0314(3) 0.025(2) Uani 1 1 d . . . . .
H39A H 0.175927 0.396712 0.000135 0.030 Uiso 1 1 calc R U . . .
C40A C 0.1712(5) 0.3802(6) 0.0752(4) 0.0212(19) Uani 1 1 d . . . . .
C41A C 0.2075(5) 0.3371(6) 0.1221(3) 0.0197(18) Uani 1 1 d . U . . .
C42A C 0.2697(5) 0.2799(6) 0.1232(3) 0.0218(19) Uani 1 1 d . . . . .
C43A C 0.3780(5) 0.1321(8) 0.0527(3) 0.029(2) Uani 1 1 d . . . . .
C44A C 0.4386(6) 0.1368(9) 0.0316(4) 0.044(3) Uani 1 1 d . . . . .
H44A H 0.482469 0.134919 0.060305 0.053 Uiso 1 1 calc R U . . .
H44B H 0.437833 0.200336 0.015395 0.053 Uiso 1 1 calc R U . . .
C45A C 0.4484(9) 0.0676(11) -0.0046(5) 0.060(4) Uani 1 1 d . . . . .
H45A H 0.487476 0.074212 -0.020554 0.072 Uiso 1 1 calc R U . . .
C46A C 0.4025(9) -0.0079(11) -0.0166(5) 0.069(5) Uani 1 1 d . . . . .
H46A H 0.413348 -0.057590 -0.037478 0.083 Uiso 1 1 calc R U . . .
C47A C 0.3408(9) -0.0133(11) 0.0008(5) 0.059(4) Uani 1 1 d . . . . .
H47A H 0.306218 -0.062547 -0.010579 0.071 Uiso 1 1 calc R U . . .
C48A C 0.3291(8) 0.0578(10) 0.0372(4) 0.053(3) Uani 1 1 d . . . . .
H48A H 0.287423 0.053380 0.050577 0.064 Uiso 1 1 calc R U . . .
C49A C 0.0996(6) 0.4307(7) 0.0705(4) 0.027(2) Uani 1 1 d . . . . .
C50A C 0.0942(6) 0.5319(8) 0.0750(4) 0.031(2) Uani 1 1 d . . . . .
C51A C 0.1496(7) 0.6857(8) 0.0853(4) 0.038(3) Uani 1 1 d . . . . .
C52A C 0.2123(8) 0.7397(8) 0.0924(4) 0.045(3) Uani 1 1 d . U . . .
H52A H 0.258168 0.709263 0.096958 0.054 Uiso 1 1 calc R U . . .
C53A C 0.2076(10) 0.8442(8) 0.0928(5) 0.060(3) Uani 1 1 d . U . . .
H53A H 0.239169 0.867198 0.125385 0.072 Uiso 1 1 calc R U . . .
H53B H 0.228203 0.868960 0.065098 0.072 Uiso 1 1 calc R U . . .
C54A C 0.1395(10) 0.8853(9) 0.0874(5) 0.061(3) Uani 1 1 d . U . . .
H54A H 0.135890 0.952889 0.088211 0.073 Uiso 1 1 calc R U . . .
C55A C 0.0740(10) 0.8290(9) 0.0807(4) 0.059(3) Uani 1 1 d . U . . .
H55A H 0.028134 0.858673 0.077269 0.070 Uiso 1 1 calc R U . . .
C56A C 0.0805(8) 0.7264(8) 0.0792(4) 0.043(3) Uani 1 1 d . U . . .
C57A C 0.0221(7) 0.5727(8) 0.0677(4) 0.038(3) Uani 1 1 d . . . . .
C58A C -0.0403(6) 0.5208(8) 0.0572(4) 0.034(3) Uani 1 1 d . . . . .
C59A C -0.0365(6) 0.4180(8) 0.0515(4) 0.033(2) Uani 1 1 d . . . . .
C60A C -0.0901(6) 0.2647(9) 0.0456(4) 0.037(3) Uani 1 1 d . . . . .
C61A C -0.1509(6) 0.2042(10) 0.0403(4) 0.038(3) Uani 1 1 d . . . . .
H61A H -0.197817 0.232081 0.033653 0.046 Uiso 1 1 calc R U . . .
C62A C -0.1450(7) 0.1064(11) 0.0443(4) 0.049(3) Uani 1 1 d . . . . .
H62A H -0.186942 0.067409 0.040066 0.059 Uiso 1 1 calc R U . . .
C63A C -0.0763(7) 0.0664(8) 0.0548(4) 0.037(3) Uani 1 1 d . . . . .
H63A H -0.071769 -0.000871 0.059285 0.044 Uiso 1 1 calc R U . . .
C64A C -0.0122(6) 0.1214(8) 0.0592(4) 0.033(2) Uani 1 1 d . . . . .
H64A H 0.034402 0.092496 0.065392 0.039 Uiso 1 1 calc R U . . .
C65A C -0.0212(6) 0.2195(8) 0.0541(4) 0.029(2) Uani 1 1 d . . . . .
C66A C 0.0347(6) 0.3759(7) 0.0597(4) 0.026(2) Uani 1 1 d . . . . .
C67A C -0.1129(7) 0.5724(10) 0.0512(6) 0.052(3) Uani 1 1 d . . . . .
C1B C 0.9170(6) 0.5343(8) 0.2939(4) 0.034(2) Uani 1 1 d . . . . .
Br1B Br 0.69553(7) 0.60773(10) 0.13036(4) 0.0449(3) Uani 1 1 d . . . . .
O1B O 0.8608(5) 0.3788(5) 0.2828(3) 0.0368(19) Uani 1 1 d . . . . .
F1B F 1.1345(10) 0.3059(15) 0.3523(10) 0.077(6) Uani 0.5 1 d . U P A 1
F2B F 1.1692(12) 0.4344(19) 0.3898(8) 0.068(5) Uani 0.5 1 d . . P A 1
F3B F 1.1693(17) 0.419(3) 0.3097(9) 0.103(11) Uani 0.5 1 d . . P A 1
F1B' F 1.1384(13) 0.353(3) 0.3851(9) 0.092(8) Uani 0.5 1 d . . P A 2
F2B' F 1.1892(10) 0.4609(14) 0.3547(15) 0.092(8) Uani 0.5 1 d . . P A 2
F3B' F 1.1492(11) 0.3480(16) 0.3022(9) 0.070(6) Uani 0.5 1 d . . P A 2
C2B C 0.9240(7) 0.4321(8) 0.2968(4) 0.035(3) Uani 1 1 d . . . . .
Br2B Br 0.67029(8) 0.81657(11) 0.50884(5) 0.0551(4) Uani 1 1 d . . . . .
O2B O 1.0030(6) 0.2905(7) 0.3146(3) 0.056(3) Uani 1 1 d . . . . .
O3B O 1.1134(4) 0.6065(7) 0.3349(3) 0.0449(19) Uani 1 1 d . . . . .
C3B C 0.8692(7) 0.2772(8) 0.2877(4) 0.038(3) Uani 1 1 d . . . . .
F4B F 1.1194(4) 1.0980(6) 0.4195(3) 0.058(2) Uani 1 1 d . . . . .
C4B C 0.8080(8) 0.2212(9) 0.2758(4) 0.049(3) Uani 1 1 d . . . . .
H4B H 0.761188 0.249365 0.266222 0.059 Uiso 1 1 calc R U . . .
O4B O 0.9699(4) 0.6899(5) 0.3046(3) 0.0341(16) Uani 1 1 d . . . . .
F5B F 1.1173(4) 1.1001(6) 0.5007(2) 0.0505(17) Uani 1 1 d . . . . .
C5B C 0.8163(10) 0.1202(9) 0.2781(5) 0.063(4) Uani 1 1 d . . . . .
H5B H 0.774328 0.080930 0.269439 0.075 Uiso 1 1 calc R U . . .
O5B O 0.8392(4) 0.6202(5) 0.3615(2) 0.0275(14) Uani 1 1 d . . . . .
F6B F 1.0714(5) 1.2198(5) 0.4518(3) 0.066(2) Uani 1 1 d . . . . .
C6B C 0.8864(10) 0.0763(11) 0.2931(5) 0.058(4) Uani 1 1 d . . . . .
H6B H 0.891473 0.008836 0.295437 0.070 Uiso 1 1 calc R U . . .
O6B O 0.8118(4) 0.8587(5) 0.3262(3) 0.0300(16) Uani 1 1 d . . . . .
C7B C 0.9453(9) 0.1347(10) 0.3038(5) 0.054(4) Uani 1 1 d . . . . .
H7B H 0.992303 0.106982 0.312289 0.065 Uiso 1 1 calc R U . . .
O7B O 0.9428(4) 0.8099(5) 0.4296(3) 0.0373(17) Uani 1 1 d . . . . .
C8B C 0.9389(8) 0.2363(9) 0.3027(4) 0.045(3) Uani 1 1 d . . . . .
O8B O 1.0746(5) 0.9201(7) 0.4560(3) 0.047(2) Uani 1 1 d . . . . .
C9B C 0.9959(8) 0.3901(9) 0.3132(4) 0.045(3) Uani 1 1 d . . . . .
O9B O 0.9344(6) 1.2149(5) 0.4241(3) 0.046(2) Uani 1 1 d . . . . .
C10B C 1.0586(6) 0.4486(9) 0.3270(4) 0.038(3) Uani 1 1 d . . . . .
O10B O 0.8021(4) 1.1015(5) 0.4072(3) 0.0371(17) Uani 1 1 d . . . . .
C11B C 1.0527(6) 0.5504(9) 0.3233(4) 0.038(3) Uani 1 1 d . . . . .
C12B C 1.1023(7) 0.7079(10) 0.3333(4) 0.042(3) Uani 1 1 d . . . . .
C13B C 1.1641(7) 0.7646(12) 0.3475(5) 0.056(4) Uani 1 1 d . . . . .
H13B H 1.210904 0.736205 0.356576 0.068 Uiso 1 1 calc R U . . .
C14B C 1.1563(8) 0.8662(10) 0.3482(5) 0.050(3) Uani 1 1 d . . . . .
H14B H 1.197948 0.905824 0.358126 0.060 Uiso 1 1 calc R U . . .
C15B C 1.0888(7) 0.9060(10) 0.3347(4) 0.044(3) Uani 1 1 d . . . . .
H15B H 1.083643 0.973507 0.335127 0.052 Uiso 1 1 calc R U . . .
C16B C 1.0245(7) 0.8457(9) 0.3196(4) 0.045(3) Uani 1 1 d . . . . .
H16B H 0.977707 0.874102 0.310083 0.054 Uiso 1 1 calc R U . . .
C17B C 1.0313(6) 0.7488(9) 0.3192(4) 0.034(3) Uani 1 1 d . . . . .
C18B C 0.9812(6) 0.5904(8) 0.3088(4) 0.032(2) Uani 1 1 d . . . . .
C19B C 1.1353(8) 0.4046(11) 0.3454(6) 0.054(4) Uani 1 1 d . . . . .
C20B C 0.8421(5) 0.5803(7) 0.2749(4) 0.026(2) Uani 1 1 d . . . . .
C21B C 0.8088(6) 0.5787(7) 0.2221(3) 0.030(2) Uani 1 1 d . . . . .
H21B H 0.832885 0.548849 0.199315 0.036 Uiso 1 1 calc R U . . .
C22B C 0.7401(6) 0.6211(8) 0.2029(4) 0.037(2) Uani 1 1 d . . . . .
C23B C 0.7033(6) 0.6665(6) 0.2353(3) 0.025(2) Uani 1 1 d . . . . .
C24B C 0.6296(6) 0.7164(7) 0.2248(4) 0.031(2) Uani 1 1 d . . . . .
H24B H 0.590896 0.666200 0.218798 0.037 Uiso 1 1 calc R U . . .
C25B C 0.6306(5) 0.7683(7) 0.2776(3) 0.024(2) Uani 1 1 d . . . . .
H25C H 0.645676 0.835866 0.276549 0.029 Uiso 1 1 calc R U . . .
H25D H 0.581605 0.766706 0.284357 0.029 Uiso 1 1 calc R U . . .
C26B C 0.6870(5) 0.7118(7) 0.3207(3) 0.0210(18) Uani 1 1 d . . . . .
C27B C 0.7369(5) 0.6663(6) 0.2903(3) 0.0209(18) Uani 1 1 d . . . . .
C28B C 0.8058(5) 0.6239(7) 0.3088(3) 0.0232(19) Uani 1 1 d . . . . .
C29B C 0.6124(6) 0.7861(8) 0.1794(4) 0.036(3) Uani 1 1 d . . . . .
C30B C 0.5432(8) 0.7760(10) 0.1428(5) 0.057(4) Uani 1 1 d . . . . .
H30B H 0.509201 0.727830 0.145824 0.069 Uiso 1 1 calc R U . . .
C31B C 0.5291(9) 0.8443(12) 0.1013(6) 0.072(5) Uani 1 1 d . . . . .
H31B H 0.485588 0.837813 0.075313 0.086 Uiso 1 1 calc R U . . .
C32B C 0.5741(9) 0.9160(11) 0.0975(5) 0.063(4) Uani 1 1 d . . . . .
H32B H 0.559942 0.962806 0.071539 0.076 Uiso 1 1 calc R U . . .
C33B C 0.6434(8) 0.9218(10) 0.1326(5) 0.051(3) Uani 1 1 d . . . . .
H33B H 0.677587 0.968927 0.128763 0.062 Uiso 1 1 calc R U . . .
C34B C 0.6601(6) 0.8553(8) 0.1735(4) 0.036(3) Uani 1 1 d . . . . .
H34B H 0.705841 0.859309 0.197383 0.043 Uiso 1 1 calc R U . . .
C35B C 0.6502(6) 0.6338(7) 0.3489(4) 0.028(2) Uani 1 1 d . . . . .
H35C H 0.604183 0.611140 0.326145 0.033 Uiso 1 1 calc R U . . .
H35D H 0.683038 0.578343 0.358784 0.033 Uiso 1 1 calc R U . . .
C36B C 0.6352(5) 0.6836(7) 0.3977(4) 0.026(2) Uani 1 1 d . . . . .
H36B H 0.585431 0.712154 0.388726 0.031 Uiso 1 1 calc R U . . .
C37B C 0.6909(6) 0.7636(7) 0.4077(4) 0.029(2) Uani 1 1 d . . . . .
C38B C 0.7147(7) 0.8207(8) 0.4509(4) 0.037(3) Uani 1 1 d . . . . .
C39B C 0.7735(6) 0.8870(7) 0.4547(4) 0.031(2) Uani 1 1 d . . . . .
H39B H 0.789774 0.924003 0.484764 0.037 Uiso 1 1 calc R U . . .
C40B C 0.8075(6) 0.8974(7) 0.4133(4) 0.029(2) Uani 1 1 d . . . . .
C41B C 0.7797(5) 0.8441(6) 0.3674(4) 0.025(2) Uani 1 1 d . . . . .
C42B C 0.7224(5) 0.7775(7) 0.3654(3) 0.023(2) Uani 1 1 d . . . . .
C43B C 0.6397(5) 0.6096(7) 0.4410(3) 0.027(2) Uani 1 1 d . . . . .
C44B C 0.7077(8) 0.5751(9) 0.4663(4) 0.048(3) Uani 1 1 d . . . . .
H44C H 0.749327 0.596579 0.455969 0.057 Uiso 1 1 calc R U . . .
C45B C 0.7170(9) 0.5082(10) 0.5077(5) 0.060(4) Uani 1 1 d . . . . .
H45B H 0.763675 0.485015 0.524654 0.072 Uiso 1 1 calc R U . . .
C46B C 0.6538(8) 0.4783(8) 0.5220(4) 0.042(3) Uani 1 1 d . . . . .
H46B H 0.657870 0.432167 0.548283 0.051 Uiso 1 1 calc R U . . .
C47B C 0.5878(8) 0.5135(9) 0.4994(4) 0.050(4) Uani 1 1 d . . . . .
H47B H 0.546703 0.493850 0.510914 0.060 Uiso 1 1 calc R U . . .
C48B C 0.5790(7) 0.5796(8) 0.4586(4) 0.041(3) Uani 1 1 d . . . . .
H48B H 0.532095 0.603822 0.443098 0.049 Uiso 1 1 calc R U . . .
C49B C 0.8729(7) 0.9584(7) 0.4187(4) 0.031(2) Uani 1 1 d . . . . .
C50B C 0.9416(7) 0.9112(8) 0.4306(4) 0.035(3) Uani 1 1 d . . . . .
C51B C 1.0101(6) 0.7649(9) 0.4414(4) 0.038(3) Uani 1 1 d . . . . .
C52B C 1.0131(6) 0.6654(8) 0.4394(4) 0.034(2) Uani 1 1 d . . . . .
H52B H 0.969422 0.629483 0.430258 0.040 Uiso 1 1 calc R U . . .
C53B C 1.0812(7) 0.6176(9) 0.4509(4) 0.043(3) Uani 1 1 d . . . . .
H53C H 1.083644 0.550020 0.448529 0.052 Uiso 1 1 calc R U . . .
C54B C 1.1448(7) 0.6726(12) 0.4661(4) 0.052(4) Uani 1 1 d . . . . .
H54B H 1.190516 0.641476 0.475473 0.062 Uiso 1 1 calc R U . . .
C55B C 1.1417(7) 0.7729(11) 0.4675(5) 0.052(4) Uani 1 1 d . . . . .
H55B H 1.185507 0.808487 0.476929 0.063 Uiso 1 1 calc R U . . .
C56B C 1.0772(6) 0.8195(9) 0.4555(4) 0.032(2) Uani 1 1 d . . . . .
C57B C 1.0081(7) 0.9656(9) 0.4422(4) 0.041(3) Uani 1 1 d . . . . .
C58B C 1.0041(7) 1.0667(8) 0.4393(4) 0.037(3) Uani 1 1 d . . . . .
C59B C 0.9366(7) 1.1127(8) 0.4270(4) 0.037(2) Uani 1 1 d . . . . .
C60B C 0.8639(8) 1.2570(8) 0.4123(4) 0.038(3) Uani 1 1 d . . . . .
C61B C 0.8602(9) 1.3590(9) 0.4081(5) 0.051(3) Uani 1 1 d . . . . .
H61B H 0.903321 1.395664 0.412501 0.061 Uiso 1 1 calc R U . . .
C62B C 0.7973(11) 1.4007(11) 0.3981(7) 0.072(5) Uani 1 1 d . . . . .
H62B H 0.795026 1.468294 0.395088 0.087 Uiso 1 1 calc R U . . .
C63B C 0.7303(10) 1.3469(9) 0.3913(6) 0.068(4) Uani 1 1 d . . . . .
H63B H 0.705564 1.369548 0.417383 0.082 Uiso 1 1 calc R U . . .
H63C H 0.698863 1.364842 0.357669 0.082 Uiso 1 1 calc R U . . .
C64B C 0.7321(8) 1.2461(9) 0.3937(6) 0.056(4) Uani 1 1 d . . . . .
H64B H 0.688711 1.209650 0.388139 0.067 Uiso 1 1 calc R U . . .
C65B C 0.8002(7) 1.2022(8) 0.4045(4) 0.036(3) Uani 1 1 d . . . . .
C66B C 0.8721(6) 1.0602(8) 0.4180(4) 0.033(2) Uani 1 1 d . . . . .
C67B C 1.0787(7) 1.1232(10) 0.4536(5) 0.050(3) Uani 1 1 d . . . . .
I1C I 0.43021(5) 0.60111(10) 0.26142(4) 0.0714(3) Uani 1 1 d . . . . .
C1C C 0.4201(7) 0.5493(9) 0.1871(5) 0.046(3) Uani 1 1 d . . . . .
C2C C 0.4823(9) 0.5087(10) 0.1739(7) 0.069(4) Uani 1 1 d . . . . .
H2C H 0.527994 0.505022 0.197901 0.083 Uiso 1 1 calc R U . . .
C3C C 0.4724(10) 0.4727(10) 0.1211(7) 0.071(5) Uani 1 1 d . . . . .
H3C H 0.512279 0.443980 0.111345 0.085 Uiso 1 1 calc R U . . .
C4C C 0.4071(8) 0.4800(10) 0.0860(6) 0.057(4) Uani 1 1 d . . . . .
H4C H 0.402172 0.456782 0.052374 0.069 Uiso 1 1 calc R U . . .
C5C C 0.3471(8) 0.5218(10) 0.0997(6) 0.056(3) Uani 1 1 d . . . . .
H5C H 0.302577 0.530015 0.074897 0.067 Uiso 1 1 calc R U . . .
C6C C 0.3534(8) 0.5511(10) 0.1500(7) 0.065(4) Uani 1 1 d . . . . .
H6C H 0.311259 0.573082 0.159554 0.078 Uiso 1 1 calc R U . . .
I1D I 0.60455(10) 1.03167(11) 0.31811(6) 0.0722(4) Uani 0.75 1 d . U P B 1
C1D C 0.5005(6) 0.9839(9) 0.2724(4) 0.052(4) Uani 0.75 1 d G U P B 1
C2D C 0.4402(7) 0.9781(9) 0.2946(4) 0.063(4) Uani 0.75 1 d G U P B 1
H2D H 0.445072 0.997822 0.328806 0.075 Uiso 0.75 1 calc R U P B 1
C3D C 0.3726(6) 0.9430(11) 0.2655(5) 0.063(4) Uani 0.75 1 d G U P B 1
H3D H 0.332243 0.939167 0.280372 0.075 Uiso 0.75 1 calc R U P B 1
C4D C 0.3653(6) 0.9136(11) 0.2144(5) 0.059(5) Uani 0.75 1 d G U P B 1
H4D H 0.320092 0.890075 0.194935 0.071 Uiso 0.75 1 calc R U P B 1
C5D C 0.4256(8) 0.9193(9) 0.1922(4) 0.057(4) Uani 0.75 1 d G U P B 1
H5D H 0.420770 0.899637 0.157931 0.068 Uiso 0.75 1 calc R U P B 1
C6D C 0.4932(6) 0.9545(8) 0.2212(4) 0.048(3) Uani 0.75 1 d G U P B 1
H6D H 0.533600 0.958290 0.206364 0.058 Uiso 0.75 1 calc R U P B 1
I1D' I 0.3850(3) 0.9108(4) 0.2315(3) 0.0788(16) Uani 0.25 1 d . U P C 2
C1D' C 0.4892(19) 0.968(4) 0.2671(15) 0.069(8) Uani 0.25 1 d G U P C 2
C2D' C 0.540(2) 0.996(3) 0.2391(11) 0.066(8) Uani 0.25 1 d G U P C 2
H2D' H 0.526269 0.995476 0.202880 0.079 Uiso 0.25 1 calc R U P C 2
C3D' C 0.611(2) 1.024(3) 0.2651(14) 0.060(8) Uani 0.25 1 d G U P C 2
H3D' H 0.645141 1.042316 0.246310 0.072 Uiso 0.25 1 calc R U P C 2
C4D' C 0.6316(19) 1.024(4) 0.3191(14) 0.066(9) Uani 0.25 1 d G U P C 2
H4D' H 0.679256 1.042837 0.336546 0.079 Uiso 0.25 1 calc R U P C 2
C5D' C 0.581(2) 0.996(3) 0.3472(11) 0.062(8) Uani 0.25 1 d G U P C 2
H5D' H 0.594499 0.996517 0.383353 0.074 Uiso 0.25 1 calc R U P C 2
C6D' C 0.510(2) 0.968(3) 0.3212(15) 0.072(8) Uani 0.25 1 d G U P C 2
H6D' H 0.475627 0.949675 0.339924 0.086 Uiso 0.25 1 calc R U P C 2
I1E I 0.64504(8) 1.19255(14) 0.05681(10) 0.0993(7) Uani 0.75 1 d D U P D 1
C1E C 0.6247(8) 1.2412(10) 0.1274(4) 0.068(4) Uani 0.75 1 d DG U P D 1
C2E C 0.5836(8) 1.1885(8) 0.1554(5) 0.064(4) Uani 0.75 1 d DG U P D 1
H2E H 0.561826 1.129607 0.142410 0.077 Uiso 0.75 1 calc R U P D 1
C3E C 0.5750(8) 1.2238(11) 0.2027(5) 0.074(4) Uani 0.75 1 d DG U P D 1
H3E H 0.547560 1.188508 0.221446 0.088 Uiso 0.75 1 calc R U P D 1
C4E C 0.6076(9) 1.3117(11) 0.2221(5) 0.080(5) Uani 0.75 1 d DG U P D 1
H4E H 0.601866 1.335350 0.253784 0.097 Uiso 0.75 1 calc R U P D 1
C5E C 0.6487(9) 1.3644(9) 0.1941(6) 0.086(5) Uani 0.75 1 d DG U P D 1
H5E H 0.670439 1.423292 0.207086 0.103 Uiso 0.75 1 calc R U P D 1
C6E C 0.6572(8) 1.3291(10) 0.1468(6) 0.085(5) Uani 0.75 1 d DG U P D 1
H6E H 0.684707 1.364392 0.128050 0.102 Uiso 0.75 1 calc R U P D 1
I1E' I 0.6486(4) 1.2603(5) 0.0931(3) 0.115(2) Uani 0.25 1 d D U P E 2
C1E' C 0.632(4) 1.297(4) 0.1666(15) 0.109(10) Uani 0.25 1 d D U P E 2
C2E' C 0.590(5) 1.241(4) 0.193(2) 0.111(10) Uani 0.25 1 d D U P E 2
H2E' H 0.569718 1.182395 0.178734 0.133 Uiso 0.25 1 calc R U P E 2
C3E' C 0.580(4) 1.274(5) 0.2401(19) 0.112(10) Uani 0.25 1 d D U P E 2
H3E' H 0.550878 1.237482 0.257256 0.134 Uiso 0.25 1 calc R U P E 2
C4E' C 0.612(4) 1.360(5) 0.2620(19) 0.107(10) Uani 0.25 1 d D U P E 2
H4E' H 0.604199 1.382554 0.293368 0.128 Uiso 0.25 1 calc R U P E 2
C5E' C 0.657(4) 1.413(4) 0.2368(19) 0.108(10) Uani 0.25 1 d D U P E 2
H5E' H 0.677463 1.472106 0.250741 0.130 Uiso 0.25 1 calc R U P E 2
C6E' C 0.670(4) 1.378(5) 0.1906(19) 0.109(10) Uani 0.25 1 d D U P E 2
H6E' H 0.704264 1.409765 0.175854 0.131 Uiso 0.25 1 calc R U P E 2
I1F I 0.5915(3) 1.2917(4) 0.6197(2) 0.0756(14) Uani 0.54 1 d D U P F 1
C1F C 0.6065(11) 1.2101(14) 0.5567(5) 0.054(5) Uani 0.54 1 d DG U P F 1
C2F C 0.6604(9) 1.1376(12) 0.5672(6) 0.056(4) Uani 0.54 1 d DG U P F 1
H2F H 0.689950 1.129920 0.600717 0.068 Uiso 0.54 1 calc R U P F 1
C3F C 0.6701(10) 1.0765(11) 0.5275(8) 0.063(5) Uani 0.54 1 d DG U P F 1
H3F H 0.706122 1.027965 0.534491 0.076 Uiso 0.54 1 calc R U P F 1
C4F C 0.6259(14) 1.0879(15) 0.4774(7) 0.077(6) Uani 0.54 1 d DG U P F 1
H4F H 0.632412 1.047038 0.450812 0.093 Uiso 0.54 1 calc R U P F 1
C5F C 0.5721(13) 1.1604(17) 0.4669(5) 0.077(6) Uani 0.54 1 d DG U P F 1
H5F H 0.542529 1.168066 0.433360 0.093 Uiso 0.54 1 calc R U P F 1
C6F C 0.5624(11) 1.2215(15) 0.5066(6) 0.069(5) Uani 0.54 1 d DG U P F 1
H6F H 0.526356 1.270022 0.499586 0.082 Uiso 0.54 1 calc R U P F 1
I1F' I 0.6103(7) 1.2609(7) 0.6278(4) 0.093(3) Uani 0.34 1 d D U P G 2
C1F' C 0.5937(18) 1.218(3) 0.5505(7) 0.052(7) Uani 0.34 1 d D U P G 2
C2F' C 0.6453(14) 1.155(2) 0.5381(8) 0.047(6) Uani 0.34 1 d D U P G 2
H2F' H 0.689951 1.143373 0.562241 0.056 Uiso 0.34 1 calc R U P G 2
C3F' C 0.6306(18) 1.110(2) 0.4900(10) 0.051(6) Uani 0.34 1 d D U P G 2
H3F' H 0.661319 1.061130 0.483290 0.061 Uiso 0.34 1 calc R U P G 2
C4F' C 0.569(2) 1.140(3) 0.4515(9) 0.057(7) Uani 0.34 1 d D U P G 2
H4F' H 0.558989 1.110935 0.418856 0.068 Uiso 0.34 1 calc R U P G 2
C5F' C 0.5221(18) 1.213(3) 0.4615(8) 0.066(7) Uani 0.34 1 d D U P G 2
H5F' H 0.484054 1.237252 0.434879 0.079 Uiso 0.34 1 calc R U P G 2
C6F' C 0.5331(18) 1.249(3) 0.5119(8) 0.060(7) Uani 0.34 1 d D U P G 2
H6F' H 0.500017 1.294425 0.519746 0.072 Uiso 0.34 1 calc R U P G 2
I1F" I 0.6035(9) 1.1255(13) 0.4618(7) 0.113(5) Uani 0.12 1 d D U P H 3
C1F" C 0.598(3) 1.198(6) 0.5299(18) 0.108(14) Uani 0.12 1 d D U P H 3
C2F" C 0.535(4) 1.252(9) 0.529(3) 0.105(14) Uani 0.12 1 d D U P H 3
H2F" H 0.493662 1.246969 0.500618 0.126 Uiso 0.12 1 calc R U P H 3
C3F" C 0.533(5) 1.314(7) 0.570(3) 0.103(15) Uani 0.12 1 d D U P H 3
H3F" H 0.487969 1.335145 0.575584 0.124 Uiso 0.12 1 calc R U P H 3
C4F" C 0.600(6) 1.344(7) 0.603(4) 0.109(15) Uani 0.12 1 d D U P H 3
H4F" H 0.602974 1.401258 0.621527 0.130 Uiso 0.12 1 calc R U P H 3
C5F" C 0.663(5) 1.286(8) 0.607(4) 0.110(15) Uani 0.12 1 d D U P H 3
H5F" H 0.705584 1.297217 0.632550 0.132 Uiso 0.12 1 calc R U P H 3
C6F" C 0.660(4) 1.210(8) 0.571(2) 0.111(15) Uani 0.12 1 d D U P H 3
H6F" H 0.700443 1.167718 0.574878 0.134 Uiso 0.12 1 calc R U P H 3

loop_
_atom_site_aniso_label
_atom_site_aniso_U_11
_atom_site_aniso_U_22
_atom_site_aniso_U_33
_atom_site_aniso_U_23
_atom_site_aniso_U_13
_atom_site_aniso_U_12
O1A 0.037(4) 0.029(4) 0.033(4) -0.003(3) 0.008(3) -0.014(3)
C1A 0.029(5) 0.027(5) 0.015(4) -0.002(4) 0.005(4) -0.008(4)
Br1A 0.0782(10) 0.0801(10) 0.0195(5) 0.0111(6) -0.0055(5) -0.0381(8)
F1A 0.051(5) 0.092(6) 0.062(5) 0.032(4) 0.008(4) -0.032(4)
C2A 0.036(6) 0.046(6) 0.016(4) -0.002(4) 0.012(4) -0.014(5)
O2A 0.030(4) 0.039(4) 0.033(4) -0.005(3) 0.015(3) -0.007(3)
Br2A 0.0576(8) 0.0653(8) 0.0315(5) 0.0172(6) 0.0259(5) 0.0272(7)
F2A 0.054(5) 0.091(6) 0.064(5) -0.036(4) 0.000(4) -0.038(4)
C3A 0.028(6) 0.040(6) 0.019(5) -0.007(4) 0.014(4) 0.001(5)
O3A 0.038(4) 0.029(4) 0.036(4) -0.005(3) 0.002(3) -0.010(3)
F3A 0.034(4) 0.047(4) 0.128(8) 0.003(5) 0.003(5) -0.015(3)
F4A 0.082(6) 0.100(7) 0.073(5) -0.008(5) 0.042(5) 0.029(5)
C4A 0.046(7) 0.033(6) 0.027(5) -0.010(4) 0.013(5) -0.008(5)
O4A 0.044(5) 0.026(4) 0.028(4) -0.004(3) 0.013(3) -0.010(3)
O5A 0.027(3) 0.024(3) 0.016(3) 0.001(3) 0.003(2) -0.003(3)
F5A 0.061(6) 0.143(9) 0.109(7) 0.100(7) 0.044(5) 0.065(6)
C5A 0.057(8) 0.038(6) 0.040(6) -0.009(5) 0.026(6) 0.000(6)
O6A 0.035(4) 0.026(3) 0.017(3) -0.004(2) 0.012(3) 0.001(3)
F6A 0.041(5) 0.088(6) 0.150(9) 0.043(6) 0.040(6) 0.032(5)
C6A 0.039(7) 0.034(6) 0.032(6) -0.004(5) 0.017(5) 0.006(5)
O7A 0.055(5) 0.024(4) 0.026(4) 0.002(3) 0.013(3) 0.008(3)
C7A 0.039(7) 0.043(7) 0.032(6) -0.014(5) 0.017(5) -0.008(5)
O8A 0.075(7) 0.029(4) 0.052(5) 0.004(4) 0.025(5) 0.026(4)
C8A 0.031(6) 0.049(6) 0.018(5) -0.010(4) 0.009(4) -0.016(5)
O9A 0.019(4) 0.064(6) 0.029(4) -0.004(4) 0.002(3) 0.007(4)
C9A 0.036(6) 0.033(6) 0.023(5) -0.006(4) 0.009(4) -0.010(5)
O10A 0.031(4) 0.022(3) 0.041(4) 0.002(3) 0.015(3) 0.008(3)
C10A 0.031(6) 0.045(6) 0.025(5) -0.007(5) 0.011(4) -0.015(5)
C11A 0.057(8) 0.033(6) 0.025(5) -0.011(4) 0.018(5) -0.022(5)
C12A 0.075(9) 0.027(5) 0.023(5) -0.014(4) 0.028(6) -0.020(5)
C13A 0.075(9) 0.037(7) 0.026(5) -0.006(5) 0.017(6) -0.019(6)
C14A 0.057(8) 0.029(6) 0.038(6) -0.008(5) 0.022(6) -0.007(5)
C15A 0.059(8) 0.034(6) 0.052(7) -0.010(6) 0.023(6) -0.003(6)
C16A 0.044(7) 0.029(6) 0.041(6) -0.001(5) 0.021(5) -0.008(5)
C17A 0.043(7) 0.038(6) 0.020(5) -0.004(4) 0.011(5) -0.005(5)
C18A 0.031(6) 0.033(5) 0.014(4) 0.000(4) 0.007(4) -0.009(4)
C19A 0.044(8) 0.031(6) 0.056(8) -0.008(5) 0.021(6) -0.018(5)
C20A 0.036(6) 0.017(5) 0.027(5) 0.003(4) 0.002(4) -0.007(4)
C21A 0.054(7) 0.041(6) 0.019(5) 0.003(4) 0.007(5) -0.024(5)
C22A 0.048(7) 0.059(7) 0.013(4) 0.009(5) -0.003(4) -0.019(6)
C23A 0.021(5) 0.023(4) 0.015(4) 0.004(3) -0.001(3) 0.000(4)
C24A 0.023(5) 0.022(5) 0.031(5) 0.002(4) -0.001(4) 0.000(4)
C25A 0.019(5) 0.027(5) 0.026(5) 0.002(4) 0.008(4) -0.005(4)
C26A 0.022(5) 0.018(4) 0.019(4) 0.005(3) 0.005(3) -0.004(3)
C27A 0.017(5) 0.022(5) 0.024(4) 0.003(4) -0.003(4) -0.002(4)
C28A 0.022(4) 0.014(4) 0.020(4) -0.003(3) 0.005(3) -0.001(3)
C29A 0.037(6) 0.043(6) 0.025(5) -0.003(5) 0.009(4) -0.004(5)
C30A 0.035(7) 0.063(8) 0.047(7) -0.026(6) 0.010(5) -0.006(6)
C31A 0.060(9) 0.064(9) 0.059(8) -0.031(7) -0.006(7) -0.011(7)
C32A 0.051(8) 0.069(9) 0.046(7) -0.025(7) 0.016(7) -0.022(7)
C33A 0.065(9) 0.053(8) 0.053(8) -0.021(6) 0.033(7) -0.018(7)
C34A 0.026(6) 0.070(8) 0.034(6) -0.003(5) 0.009(5) -0.018(5)
C35A 0.017(5) 0.032(5) 0.016(4) -0.001(4) 0.002(3) 0.003(4)
C36A 0.028(5) 0.022(5) 0.024(5) 0.006(4) 0.003(4) 0.004(4)
C37A 0.013(4) 0.029(5) 0.020(4) 0.000(4) 0.005(3) 0.000(4)
C38A 0.036(6) 0.026(5) 0.023(4) 0.008(4) 0.015(4) -0.003(4)
C39A 0.036(6) 0.024(5) 0.017(4) 0.010(4) 0.009(4) 0.005(4)
C40A 0.032(6) 0.010(4) 0.025(5) 0.006(3) 0.014(4) 0.002(4)
C41A 0.022(4) 0.018(4) 0.018(4) 0.002(3) 0.004(3) -0.004(3)
C42A 0.020(5) 0.023(5) 0.021(4) 0.007(3) 0.001(4) -0.004(4)
C43A 0.023(5) 0.042(6) 0.021(4) 0.004(4) 0.001(4) 0.015(4)
C44A 0.034(6) 0.063(8) 0.037(6) 0.018(5) 0.011(5) 0.021(5)
C45A 0.068(10) 0.077(10) 0.039(7) 0.000(7) 0.019(7) 0.035(8)
C46A 0.091(12) 0.072(10) 0.034(7) -0.018(7) -0.007(7) 0.065(10)
C47A 0.067(10) 0.069(9) 0.041(7) -0.019(6) 0.010(7) 0.025(7)
C48A 0.062(9) 0.067(9) 0.030(6) -0.020(6) 0.009(6) 0.020(7)
C49A 0.033(6) 0.027(5) 0.022(5) 0.006(4) 0.010(4) 0.013(4)
C50A 0.046(7) 0.033(5) 0.018(5) -0.001(4) 0.018(5) 0.016(5)
C51A 0.074(9) 0.027(5) 0.017(5) 0.002(4) 0.018(5) 0.000(6)
C52A 0.087(9) 0.025(5) 0.024(5) 0.002(4) 0.012(5) -0.004(5)
C53A 0.110(9) 0.029(6) 0.035(6) -0.006(5) 0.005(6) -0.007(6)
C54A 0.118(10) 0.022(5) 0.037(6) 0.004(5) 0.009(7) 0.006(5)
C55A 0.115(9) 0.034(6) 0.030(5) 0.009(5) 0.021(6) 0.029(6)
C56A 0.086(9) 0.024(5) 0.022(5) 0.001(4) 0.020(5) 0.016(6)
C57A 0.056(8) 0.040(6) 0.019(5) 0.001(4) 0.014(5) 0.020(6)
C58A 0.041(7) 0.035(6) 0.029(5) 0.000(4) 0.010(5) 0.020(5)
C59A 0.035(6) 0.039(6) 0.030(5) 0.005(5) 0.019(5) 0.013(5)
C60A 0.031(6) 0.061(8) 0.020(5) -0.007(5) 0.011(4) 0.002(5)
C61A 0.029(6) 0.067(9) 0.020(5) -0.021(5) 0.009(4) -0.013(5)
C62A 0.047(8) 0.079(10) 0.023(5) -0.019(6) 0.012(5) -0.020(7)
C63A 0.047(7) 0.039(6) 0.024(5) -0.006(4) 0.009(5) -0.016(5)
C64A 0.027(5) 0.045(7) 0.025(5) -0.012(5) 0.005(4) -0.011(5)
C65A 0.025(5) 0.043(6) 0.019(5) -0.010(4) 0.005(4) -0.005(4)
C66A 0.028(5) 0.024(5) 0.028(5) -0.004(4) 0.009(4) 0.006(4)
C67A 0.024(6) 0.058(8) 0.068(9) -0.014(7) 0.000(6) 0.022(6)
C1B 0.050(7) 0.041(6) 0.014(4) 0.001(4) 0.013(4) 0.022(5)
Br1B 0.0565(7) 0.0539(7) 0.0193(4) -0.0039(5) -0.0003(4) 0.0122(6)
O1B 0.055(5) 0.027(4) 0.027(4) 0.004(3) 0.006(4) 0.017(4)
F1B 0.050(10) 0.076(13) 0.100(14) 0.045(12) 0.012(11) 0.042(9)
F2B 0.060(12) 0.082(14) 0.057(12) 0.020(11) 0.005(10) 0.039(11)
F3B 0.12(2) 0.15(2) 0.057(14) 0.059(17) 0.064(15) 0.09(2)
F1B' 0.080(16) 0.14(2) 0.060(13) 0.058(15) 0.018(12) 0.062(16)
F2B' 0.038(11) 0.058(12) 0.17(3) 0.030(15) 0.007(14) 0.017(9)
F3B' 0.053(11) 0.082(13) 0.079(14) -0.003(12) 0.026(9) 0.041(11)
C2B 0.055(8) 0.034(6) 0.019(5) 0.004(4) 0.014(5) 0.021(5)
Br2B 0.0694(9) 0.0660(8) 0.0427(7) -0.0173(6) 0.0383(6) -0.0210(7)
O2B 0.075(7) 0.056(6) 0.036(4) 0.013(4) 0.010(4) 0.043(5)
O3B 0.033(4) 0.064(5) 0.038(4) 0.007(4) 0.010(3) 0.023(4)
C3B 0.052(7) 0.042(6) 0.027(5) 0.003(5) 0.023(5) 0.013(6)
F4B 0.057(4) 0.076(5) 0.052(4) -0.017(4) 0.033(3) -0.030(4)
C4B 0.078(10) 0.049(7) 0.030(6) 0.007(5) 0.027(6) 0.012(7)
O4B 0.032(4) 0.043(4) 0.029(4) 0.005(3) 0.011(3) 0.017(3)
F5B 0.046(4) 0.068(4) 0.039(3) -0.013(3) 0.012(3) -0.023(4)
C5B 0.128(14) 0.035(7) 0.039(6) 0.002(6) 0.048(8) -0.014(8)
O5B 0.033(4) 0.034(4) 0.014(3) 0.006(3) 0.003(3) 0.006(3)
F6B 0.064(5) 0.048(5) 0.091(6) -0.018(4) 0.027(5) -0.031(4)
C6B 0.096(12) 0.050(8) 0.038(7) 0.013(6) 0.035(8) 0.031(8)
O6B 0.041(4) 0.033(4) 0.022(3) -0.001(3) 0.018(3) -0.005(3)
C7B 0.082(11) 0.050(8) 0.034(6) 0.013(6) 0.023(7) 0.035(8)
O7B 0.029(4) 0.034(4) 0.048(4) -0.008(4) 0.009(3) -0.007(3)
C8B 0.073(9) 0.045(7) 0.019(5) 0.005(5) 0.014(6) 0.025(7)
O8B 0.037(5) 0.069(6) 0.038(4) -0.009(4) 0.012(4) -0.016(4)
C9B 0.063(9) 0.051(7) 0.021(5) 0.011(5) 0.012(5) 0.043(7)
O9B 0.084(7) 0.020(4) 0.044(4) -0.009(3) 0.033(5) -0.021(4)
C10B 0.034(6) 0.060(7) 0.022(5) 0.013(5) 0.010(5) 0.024(6)
O10B 0.050(5) 0.023(4) 0.041(4) 0.000(3) 0.016(3) -0.010(4)
C11B 0.032(6) 0.061(8) 0.022(5) 0.007(5) 0.010(5) 0.028(6)
C12B 0.039(7) 0.066(8) 0.026(5) 0.011(5) 0.015(5) 0.009(6)
C13B 0.032(7) 0.104(12) 0.037(7) 0.035(7) 0.017(6) 0.003(7)
C14B 0.056(9) 0.065(9) 0.034(6) 0.008(6) 0.019(6) -0.016(7)
C15B 0.042(7) 0.060(8) 0.025(6) 0.014(5) 0.001(5) 0.000(6)
C16B 0.045(7) 0.066(8) 0.027(6) 0.024(5) 0.015(5) 0.018(6)
C17B 0.027(6) 0.064(8) 0.013(4) 0.010(5) 0.006(4) 0.014(5)
C18B 0.037(6) 0.035(6) 0.029(5) 0.003(4) 0.015(4) 0.015(5)
C19B 0.050(9) 0.062(9) 0.055(9) 0.015(7) 0.021(7) 0.042(8)
C20B 0.027(5) 0.026(5) 0.024(5) -0.002(4) 0.005(4) 0.009(4)
C21B 0.037(6) 0.034(6) 0.017(5) -0.006(4) 0.005(4) 0.008(4)
C22B 0.045(7) 0.035(6) 0.027(5) -0.003(5) 0.000(4) 0.006(5)
C23B 0.040(6) 0.016(4) 0.018(4) 0.005(3) 0.004(4) 0.005(4)
C24B 0.040(6) 0.029(5) 0.023(5) 0.000(4) 0.005(4) 0.007(4)
C25B 0.019(5) 0.027(5) 0.027(5) 0.005(4) 0.005(4) 0.007(4)
C26B 0.018(4) 0.027(5) 0.018(4) -0.004(3) 0.004(4) 0.003(4)
C27B 0.025(5) 0.020(4) 0.017(4) -0.004(3) 0.005(4) -0.005(4)
C28B 0.031(5) 0.024(5) 0.012(4) -0.003(3) 0.001(3) -0.002(4)
C29B 0.042(7) 0.051(7) 0.018(4) 0.012(4) 0.011(4) 0.015(5)
C30B 0.058(9) 0.062(8) 0.050(7) 0.021(6) 0.010(6) 0.006(7)
C31B 0.060(10) 0.096(12) 0.050(8) 0.035(8) -0.003(7) 0.015(9)
C32B 0.069(10) 0.072(10) 0.044(7) 0.036(7) 0.007(7) 0.034(8)
C33B 0.053(8) 0.063(8) 0.049(7) 0.014(6) 0.033(7) 0.015(7)
C34B 0.033(6) 0.048(7) 0.031(6) 0.015(5) 0.018(5) 0.008(5)
C35B 0.031(5) 0.020(5) 0.030(5) 0.000(4) 0.004(4) -0.001(4)
C36B 0.024(5) 0.024(5) 0.031(5) -0.003(4) 0.010(4) -0.003(4)
C37B 0.031(6) 0.026(5) 0.035(5) 0.000(4) 0.017(4) 0.005(4)
C38B 0.057(7) 0.027(5) 0.037(5) -0.001(5) 0.029(5) 0.003(5)
C39B 0.042(6) 0.027(5) 0.027(5) -0.011(4) 0.016(5) -0.009(4)
C40B 0.041(6) 0.021(5) 0.030(5) -0.001(4) 0.017(5) 0.002(4)
C41B 0.027(5) 0.024(5) 0.025(5) -0.001(4) 0.009(4) 0.003(4)
C42B 0.028(5) 0.019(4) 0.020(4) -0.003(4) 0.001(4) 0.004(4)
C43B 0.035(5) 0.022(5) 0.022(4) 0.003(4) 0.002(4) -0.006(4)
C44B 0.054(8) 0.052(7) 0.035(6) 0.025(5) 0.006(6) -0.004(6)
C45B 0.064(10) 0.055(8) 0.053(8) -0.001(6) 0.001(7) 0.022(7)
C46B 0.072(9) 0.030(6) 0.022(5) -0.002(4) 0.008(6) -0.017(6)
C47B 0.062(9) 0.056(8) 0.034(6) -0.013(5) 0.016(6) -0.045(7)
C48B 0.052(7) 0.048(7) 0.029(5) -0.009(5) 0.022(5) -0.018(6)
C49B 0.045(7) 0.024(5) 0.026(5) -0.007(4) 0.014(5) -0.013(5)
C50B 0.049(7) 0.039(6) 0.023(5) -0.011(4) 0.022(5) -0.027(5)
C51B 0.030(6) 0.060(8) 0.025(5) -0.002(5) 0.005(4) -0.003(5)
C52B 0.035(6) 0.045(6) 0.024(5) 0.008(4) 0.012(5) 0.000(5)
C53B 0.053(8) 0.047(7) 0.027(5) 0.013(5) 0.005(5) 0.009(6)
C54B 0.044(8) 0.096(11) 0.017(5) 0.010(6) 0.010(5) 0.007(7)
C55B 0.047(8) 0.084(10) 0.033(6) -0.005(6) 0.025(6) -0.023(7)
C56B 0.025(6) 0.050(7) 0.023(5) 0.002(5) 0.006(4) -0.008(5)
C57B 0.041(7) 0.056(8) 0.030(6) -0.006(5) 0.016(5) -0.004(6)
C58B 0.049(7) 0.044(6) 0.022(5) -0.010(4) 0.019(5) -0.033(6)
C59B 0.053(7) 0.035(6) 0.027(5) -0.010(5) 0.018(5) -0.016(6)
C60B 0.063(9) 0.036(6) 0.023(5) -0.006(4) 0.023(6) -0.001(6)
C61B 0.078(11) 0.038(7) 0.043(7) 0.002(5) 0.025(7) -0.012(7)
C62B 0.106(15) 0.041(8) 0.076(11) 0.016(7) 0.035(10) -0.007(9)
C63B 0.085(12) 0.039(8) 0.073(10) 0.015(7) 0.004(9) 0.020(7)
C64B 0.066(10) 0.028(6) 0.075(9) 0.011(6) 0.020(8) -0.006(6)
C65B 0.059(8) 0.028(6) 0.022(5) -0.007(4) 0.011(5) -0.009(5)
C66B 0.043(7) 0.033(6) 0.026(5) 0.003(4) 0.013(5) -0.011(5)
C67B 0.046(8) 0.058(8) 0.053(7) -0.014(6) 0.027(6) -0.028(6)
I1C 0.0483(5) 0.0986(8) 0.0628(5) 0.0082(6) 0.0046(4) -0.0152(5)
C1C 0.029(7) 0.042(7) 0.068(8) 0.021(6) 0.014(6) 0.001(5)
C2C 0.051(9) 0.044(8) 0.110(13) 0.007(8) 0.015(8) -0.014(7)
C3C 0.075(12) 0.043(8) 0.104(13) 0.007(8) 0.039(11) -0.002(8)
C4C 0.057(9) 0.047(8) 0.077(10) 0.003(7) 0.034(8) -0.011(7)
C5C 0.056(9) 0.054(8) 0.060(8) -0.006(7) 0.020(7) -0.015(7)
C6C 0.042(8) 0.055(9) 0.114(13) 0.013(8) 0.046(9) 0.001(6)
I1D 0.0902(11) 0.0446(7) 0.0818(10) -0.0173(7) 0.0213(9) 0.0041(7)
C1D 0.063(7) 0.030(7) 0.067(7) 0.001(6) 0.021(6) 0.018(6)
C2D 0.081(8) 0.054(8) 0.062(8) -0.003(7) 0.035(6) 0.016(7)
C3D 0.067(8) 0.065(8) 0.066(8) 0.004(7) 0.034(7) 0.016(7)
C4D 0.063(9) 0.051(9) 0.070(9) 0.020(7) 0.029(7) 0.017(8)
C5D 0.075(8) 0.046(7) 0.051(7) 0.019(6) 0.020(6) 0.017(7)
C6D 0.060(7) 0.035(7) 0.054(7) 0.014(6) 0.023(6) 0.022(6)
I1D' 0.081(4) 0.049(3) 0.113(4) 0.027(3) 0.036(3) 0.008(2)
C1D' 0.075(11) 0.062(13) 0.074(12) 0.005(11) 0.025(9) 0.001(10)
C2D' 0.070(11) 0.060(13) 0.068(12) 0.012(11) 0.018(9) -0.001(10)
C3D' 0.069(11) 0.061(13) 0.053(11) 0.008(11) 0.018(10) -0.004(10)
C4D' 0.081(12) 0.067(13) 0.054(12) 0.018(11) 0.027(10) 0.000(11)
C5D' 0.079(12) 0.059(13) 0.056(11) 0.014(10) 0.034(9) 0.000(11)
C6D' 0.084(11) 0.064(13) 0.073(11) 0.004(11) 0.031(9) 0.005(11)
I1E 0.0451(8) 0.0893(12) 0.174(2) 0.0501(13) 0.0466(10) 0.0066(8)
C1E 0.054(7) 0.066(7) 0.083(7) 0.026(6) 0.013(6) -0.008(6)
C2E 0.052(7) 0.058(6) 0.080(7) 0.022(5) 0.012(6) -0.002(6)
C3E 0.067(7) 0.070(7) 0.079(7) 0.020(6) 0.009(6) 0.005(6)
C4E 0.071(7) 0.078(7) 0.087(7) 0.013(6) 0.010(6) 0.005(6)
C5E 0.081(8) 0.075(7) 0.094(7) 0.018(6) 0.008(6) 0.003(6)
C6E 0.072(7) 0.077(7) 0.100(7) 0.026(6) 0.012(6) -0.001(6)
I1E' 0.090(4) 0.107(4) 0.139(5) 0.012(4) 0.007(4) 0.008(3)
C1E' 0.105(12) 0.107(12) 0.114(11) 0.006(7) 0.022(7) 0.000(7)
C2E' 0.108(12) 0.108(12) 0.113(11) 0.005(7) 0.021(7) 0.001(7)
C3E' 0.109(12) 0.111(12) 0.114(12) 0.005(7) 0.026(7) 0.001(7)
C4E' 0.104(12) 0.110(12) 0.107(12) 0.005(7) 0.026(7) 0.003(7)
C5E' 0.106(12) 0.107(12) 0.109(12) 0.004(7) 0.024(7) 0.001(7)
C6E' 0.105(12) 0.109(12) 0.112(11) 0.007(7) 0.027(7) 0.001(7)
I1F 0.101(4) 0.074(2) 0.065(2) -0.0095(17) 0.046(3) -0.040(2)
C1F 0.052(10) 0.051(9) 0.062(8) 0.017(8) 0.017(8) -0.008(8)
C2F 0.051(9) 0.045(9) 0.073(9) 0.007(7) 0.017(8) -0.025(7)
C3F 0.061(9) 0.061(9) 0.076(9) 0.002(8) 0.033(8) -0.014(8)
C4F 0.079(11) 0.076(11) 0.086(10) 0.002(9) 0.036(9) 0.004(9)
C5F 0.080(11) 0.075(11) 0.081(10) -0.002(9) 0.026(9) 0.002(9)
C6F 0.069(10) 0.072(10) 0.067(8) 0.006(8) 0.020(8) 0.003(9)
I1F' 0.083(4) 0.128(8) 0.070(3) 0.000(4) 0.021(3) -0.024(5)
C1F' 0.050(11) 0.048(11) 0.058(9) 0.017(9) 0.012(9) -0.008(9)
C2F' 0.050(10) 0.037(10) 0.054(9) 0.016(8) 0.014(9) -0.007(8)
C3F' 0.058(11) 0.043(11) 0.052(10) 0.014(9) 0.015(9) -0.013(9)
C4F' 0.063(12) 0.054(12) 0.054(10) 0.007(9) 0.017(9) -0.016(10)
C5F' 0.068(11) 0.063(11) 0.063(10) 0.010(10) 0.010(9) -0.003(9)
C6F' 0.060(11) 0.058(11) 0.060(9) 0.017(9) 0.013(9) 0.002(9)
I1F" 0.099(10) 0.124(11) 0.131(10) 0.017(9) 0.055(8) 0.035(9)
C1F" 0.106(18) 0.109(18) 0.112(16) 0.008(11) 0.031(11) 0.001(11)
C2F" 0.106(17) 0.106(18) 0.106(17) 0.004(11) 0.033(11) 0.002(11)
C3F" 0.105(17) 0.105(18) 0.104(17) 0.006(11) 0.031(11) 0.000(11)
C4F" 0.109(18) 0.109(18) 0.109(18) 0.006(11) 0.030(11) -0.001(11)
C5F" 0.107(18) 0.112(18) 0.112(17) 0.008(11) 0.032(11) 0.001(11)
C6F" 0.107(18) 0.112(18) 0.117(16) 0.011(11) 0.031(11) 0.002(11)

loop_
_atom_type_symbol
_atom_type_description
_atom_type_scat_dispersion_real
_atom_type_scat_dispersion_imag
_atom_type_scat_source
C C 0.0033 0.0016 'International Tables Vol C Tables 4.2.6.8 and 6.1.1.4'
H H 0.0000 0.0000 'International Tables Vol C Tables 4.2.6.8 and 6.1.1.4'
O O 0.0106 0.0060 'International Tables Vol C Tables 4.2.6.8 and 6.1.1.4'
F F 0.0171 0.0103 'International Tables Vol C Tables 4.2.6.8 and 6.1.1.4'
Br Br -0.2901 2.4595 'International Tables Vol C Tables 4.2.6.8 and 6.1.1.4'
I I -0.4742 1.8119 'International Tables Vol C Tables 4.2.6.8 and 6.1.1.4'

loop_
_geom_angle_atom_site_label_1
_geom_angle_atom_site_label_2
_geom_angle_atom_site_label_3
_geom_angle
_geom_angle_site_symmetry_1
_geom_angle_site_symmetry_3
_geom_angle_publ_flag
C3A O1A C2A 117.3(8) . . ?
C2A C1A C18A 119.4(9) . . ?
C2A C1A C20A 118.5(9) . . ?
C18A C1A C20A 122.0(9) . . ?
C1A C2A O1A 117.5(9) . . ?
C1A C2A C9A 121.6(10) . . ?
O1A C2A C9A 121.0(10) . . ?
C9A O2A C8A 115.8(8) . . ?
C4A C3A O1A 117.2(9) . . ?
C4A C3A C8A 122.1(10) . . ?
O1A C3A C8A 120.7(9) . . ?
C11A O3A C12A 114.8(9) . . ?
C3A C4A C5A 117.5(11) . . ?
C3A C4A H4A 121.3 . . ?
C5A C4A H4A 121.3 . . ?
C18A O4A C17A 115.6(8) . . ?
C6A C5A C4A 119.1(10) . . ?
C6A C5A H5A 120.4 . . ?
C4A C5A H5A 120.4 . . ?
C5A C6A C7A 123.6(11) . . ?
C5A C6A H6A 118.2 . . ?
C7A C6A H6A 118.2 . . ?
C50A O7A C51A 115.0(9) . . ?
C6A C7A C8A 118.4(11) . . ?
C6A C7A H7A 120.8 . . ?
C8A C7A H7A 120.8 . . ?
C56A O8A C57A 116.2(10) . . ?
O2A C8A C7A 118.2(9) . . ?
O2A C8A C3A 122.6(10) . . ?
C7A C8A C3A 119.2(10) . . ?
C59A O9A C60A 116.1(8) . . ?
O2A C9A C2A 122.3(9) . . ?
O2A C9A C10A 119.1(9) . . ?
C2A C9A C10A 118.6(10) . . ?
C66A O10A C65A 116.3(8) . . ?
C11A C10A C9A 119.7(9) . . ?
C11A C10A C19A 117.5(10) . . ?
C9A C10A C19A 122.8(10) . . ?
O3A C11A C18A 122.6(11) . . ?
O3A C11A C10A 117.3(10) . . ?
C18A C11A C10A 120.1(9) . . ?
C17A C12A C13A 117.8(12) . . ?
C17A C12A O3A 124.0(9) . . ?
C13A C12A O3A 118.2(11) . . ?
C14A C13A C12A 121.0(12) . . ?
C14A C13A H13A 119.5 . . ?
C12A C13A H13A 119.5 . . ?
C13A C14A C15A 121.8(11) . . ?
C13A C14A H14A 119.1 . . ?
C15A C14A H14A 119.1 . . ?
C14A C15A C16A 118.5(12) . . ?
C14A C15A H15A 120.7 . . ?
C16A C15A H15A 120.7 . . ?
C17A C16A C15A 118.0(11) . . ?
C17A C16A H16A 121.0 . . ?
C15A C16A H16A 121.0 . . ?
C16A C17A C12A 122.6(10) . . ?
C16A C17A O4A 116.8(10) . . ?
C12A C17A O4A 120.6(10) . . ?
C11A C18A O4A 122.4(9) . . ?
C11A C18A C1A 120.5(10) . . ?
O4A C18A C1A 117.0(8) . . ?
F1A C19A F3A 106.1(10) . . ?
F1A C19A F2A 109.8(9) . . ?
F3A C19A F2A 101.5(11) . . ?
F1A C19A C10A 112.9(11) . . ?
F3A C19A C10A 115.6(9) . . ?
F2A C19A C10A 110.2(9) . . ?
C28A C20A C21A 119.6(9) . . ?
C28A C20A C1A 121.3(8) . . ?
C21A C20A C1A 119.1(8) . . ?
C22A C21A C20A 119.4(9) . . ?
C22A C21A H21A 120.3 . . ?
C20A C21A H21A 120.3 . . ?
C21A C22A C23A 122.3(9) . . ?
C21A C22A Br1A 115.9(7) . . ?
C23A C22A Br1A 121.8(8) . . ?
C22A C23A C27A 117.5(8) . . ?
C22A C23A C24A 131.2(8) . . ?
C27A C23A C24A 111.3(7) . . ?
C29A C24A C23A 118.1(8) . . ?
C29A C24A C25A 111.6(7) . . ?
C23A C24A C25A 101.3(7) . . ?
C29A C24A H24A 108.5 . . ?
C23A C24A H24A 108.5 . . ?
C25A C24A H24A 108.5 . . ?
C26A C25A C24A 105.5(7) . . ?
C26A C25A H25A 110.6 . . ?
C24A C25A H25A 110.6 . . ?
C26A C25A H25B 110.6 . . ?
C24A C25A H25B 110.6 . . ?
H25A C25A H25B 108.8 . . ?
C27A C26A C42A 114.9(8) . . ?
C27A C26A C35A 114.1(7) . . ?
C42A C26A C35A 100.5(7) . . ?
C27A C26A C25A 101.1(7) . . ?
C42A C26A C25A 113.6(7) . . ?
C35A C26A C25A 113.3(8) . . ?
C23A C27A C28A 121.2(8) . . ?
C23A C27A C26A 110.7(8) . . ?
C28A C27A C26A 127.7(8) . . ?
C20A C28A O5A 118.3(8) . . ?
C20A C28A C27A 119.7(8) . . ?
O5A C28A C27A 122.0(7) . . ?
C30A C29A C34A 120.0 . . ?
C30A C29A C24A 121.0(6) . . ?
C34A C29A C24A 118.9(6) . . ?
C29A C30A C31A 120.0 . . ?
C29A C30A H30A 120.0 . . ?
C31A C30A H30A 120.0 . . ?
C32A C31A C30A 120.0 . . ?
C32A C31A H31A 120.0 . . ?
C30A C31A H31A 120.0 . . ?
C31A C32A C33A 120.0 . . ?
C31A C32A H32A 120.0 . . ?
C33A C32A H32A 120.0 . . ?
C34A C33A C32A 120.0 . . ?
C34A C33A H33A 120.0 . . ?
C32A C33A H33A 120.0 . . ?
C33A C34A C29A 120.0 . . ?
C33A C34A H34A 120.0 . . ?
C29A C34A H34A 120.0 . . ?
C36A C35A C26A 107.1(7) . . ?
C36A C35A H35A 110.3 . . ?
C26A C35A H35A 110.3 . . ?
C36A C35A H35B 110.3 . . ?
C26A C35A H35B 110.3 . . ?
H35A C35A H35B 108.6 . . ?
C43A C36A C37A 117.1(8) . . ?
C43A C36A C35A 112.5(8) . . ?
C37A C36A C35A 102.4(7) . . ?
C43A C36A H36A 108.1 . . ?
C37A C36A H36A 108.1 . . ?
C35A C36A H36A 108.1 . . ?
C38A C37A C42A 117.6(8) . . ?
C38A C37A C36A 132.0(8) . . ?
C42A C37A C36A 110.4(7) . . ?
C39A C38A C37A 121.0(8) . . ?
C39A C38A Br2A 117.2(7) . . ?
C37A C38A Br2A 121.7(7) . . ?
C38A C39A C40A 121.3(8) . . ?
C38A C39A H39A 119.4 . . ?
C40A C39A H39A 119.4 . . ?
C41A C40A C39A 119.2(8) . . ?
C41A C40A C49A 120.3(8) . . ?
C39A C40A C49A 120.3(8) . . ?
O6A C41A C40A 119.7(8) . . ?
O6A C41A C42A 121.8(8) . . ?
C40A C41A C42A 118.5(8) . . ?
C41A C42A C37A 122.4(8) . . ?
C41A C42A C26A 126.6(8) . . ?
C37A C42A C26A 111.0(8) . . ?
C48A C43A C44A 117.8(10) . . ?
C48A C43A C36A 121.0(9) . . ?
C44A C43A C36A 121.2(10) . . ?
C43A C44A C45A 120.4(13) . . ?
C43A C44A H44A 107.2 . . ?
C45A C44A H44A 107.2 . . ?
C43A C44A H44B 107.2 . . ?
C45A C44A H44B 107.2 . . ?
H44A C44A H44B 106.9 . . ?
C46A C45A C44A 120.7(13) . . ?
C46A C45A H45A 119.6 . . ?
C44A C45A H45A 119.6 . . ?
C45A C46A C47A 121.0(12) . . ?
C45A C46A H46A 119.5 . . ?
C47A C46A H46A 119.5 . . ?
C46A C47A C48A 118.7(15) . . ?
C46A C47A H47A 120.6 . . ?
C48A C47A H47A 120.6 . . ?
C43A C48A C47A 121.0(13) . . ?
C43A C48A H48A 119.5 . . ?
C47A C48A H48A 119.5 . . ?
C66A C49A C50A 118.4(9) . . ?
C66A C49A C40A 118.9(8) . . ?
C50A C49A C40A 122.7(10) . . ?
O7A C50A C49A 117.5(9) . . ?
O7A C50A C57A 124.8(9) . . ?
C49A C50A C57A 117.7(11) . . ?
C52A C51A C56A 122.9(11) . . ?
C52A C51A O7A 116.1(11) . . ?
C56A C51A O7A 121.0(11) . . ?
C51A C52A C53A 119.6(14) . . ?
C51A C52A H52A 120.2 . . ?
C53A C52A H52A 120.2 . . ?
C54A C53A C52A 118.0(14) . . ?
C54A C53A H53A 107.8 . . ?
C52A C53A H53A 107.8 . . ?
C54A C53A H53B 107.8 . . ?
C52A C53A H53B 107.8 . . ?
H53A C53A H53B 107.1 . . ?
C53A C54A C55A 122.5(12) . . ?
C53A C54A H54A 118.7 . . ?
C55A C54A H54A 118.7 . . ?
C56A C55A C54A 118.0(14) . . ?
C56A C55A H55A 121.0 . . ?
C54A C55A H55A 121.0 . . ?
O8A C56A C51A 124.6(9) . . ?
O8A C56A C55A 116.4(13) . . ?
C51A C56A C55A 119.0(14) . . ?
C58A C57A O8A 117.6(11) . . ?
C58A C57A C50A 124.2(10) . . ?
O8A C57A C50A 118.2(12) . . ?
C57A C58A C59A 119.3(10) . . ?
C57A C58A C67A 119.1(10) . . ?
C59A C58A C67A 121.6(11) . . ?
O9A C59A C66A 122.2(9) . . ?
O9A C59A C58A 120.5(9) . . ?
C66A C59A C58A 117.2(10) . . ?
O9A C60A C61A 120.4(11) . . ?
O9A C60A C65A 123.0(10) . . ?
C61A C60A C65A 116.6(11) . . ?
C62A C61A C60A 122.8(12) . . ?
C62A C61A H61A 118.6 . . ?
C60A C61A H61A 118.6 . . ?
C61A C62A C63A 118.3(11) . . ?
C61A C62A H62A 120.9 . . ?
C63A C62A H62A 120.9 . . ?
C62A C63A C64A 122.9(11) . . ?
C62A C63A H63A 118.6 . . ?
C64A C63A H63A 118.6 . . ?
C65A C64A C63A 116.5(11) . . ?
C65A C64A H64A 121.7 . . ?
C63A C64A H64A 121.7 . . ?
C64A C65A C60A 122.9(10) . . ?
C64A C65A O10A 117.4(9) . . ?
C60A C65A O10A 119.7(9) . . ?
O10A C66A C49A 115.7(8) . . ?
O10A C66A C59A 121.2(9) . . ?
C49A C66A C59A 123.1(9) . . ?
F4A C67A F5A 114.2(11) . . ?
F4A C67A F6A 100.0(11) . . ?
F5A C67A F6A 104.4(11) . . ?
F4A C67A C58A 112.4(10) . . ?
F5A C67A C58A 110.5(11) . . ?
F6A C67A C58A 114.9(11) . . ?
C18B C1B C2B 118.2(10) . . ?
C18B C1B C20B 121.6(9) . . ?
C2B C1B C20B 120.2(11) . . ?
C2B O1B C3B 116.1(9) . . ?
O1B C2B C1B 117.3(10) . . ?
O1B C2B C9B 123.5(10) . . ?
C1B C2B C9B 119.2(12) . . ?
C9B O2B C8B 117.4(10) . . ?
C11B O3B C12B 116.9(8) . . ?
C4B C3B C8B 121.2(12) . . ?
C4B C3B O1B 118.4(11) . . ?
C8B C3B O1B 120.3(12) . . ?
C3B C4B C5B 118.6(14) . . ?
C3B C4B H4B 120.7 . . ?
C5B C4B H4B 120.7 . . ?
C17B O4B C18B 117.2(8) . . ?
C4B C5B C6B 121.6(15) . . ?
C4B C5B H5B 119.2 . . ?
C6B C5B H5B 119.2 . . ?
C7B C6B C5B 117.5(13) . . ?
C7B C6B H6B 121.3 . . ?
C5B C6B H6B 121.3 . . ?
C6B C7B C8B 122.3(14) . . ?
C6B C7B H7B 118.8 . . ?
C8B C7B H7B 118.8 . . ?
C51B O7B C50B 117.8(9) . . ?
O2B C8B C3B 123.3(11) . . ?
O2B C8B C7B 118.0(12) . . ?
C3B C8B C7B 118.7(14) . . ?
C57B O8B C56B 119.3(9) . . ?
O2B C9B C10B 119.9(10) . . ?
O2B C9B C2B 119.2(13) . . ?
C10B C9B C2B 120.8(10) . . ?
C60B O9B C59B 115.9(9) . . ?
C9B C10B C11B 120.7(10) . . ?
C9B C10B C19B 121.2(11) . . ?
C11B C10B C19B 118.0(12) . . ?
C65B O10B C66B 115.4(8) . . ?
O3B C11B C10B 120.6(9) . . ?
O3B C11B C18B 121.9(10) . . ?
C10B C11B C18B 117.4(11) . . ?
C13B C12B C17B 121.5(13) . . ?
C13B C12B O3B 116.6(11) . . ?
C17B C12B O3B 121.8(11) . . ?
C12B C13B C14B 119.1(13) . . ?
C12B C13B H13B 120.4 . . ?
C14B C13B H13B 120.4 . . ?
C15B C14B C13B 119.8(13) . . ?
C15B C14B H14B 120.1 . . ?
C13B C14B H14B 120.1 . . ?
C14B C15B C16B 120.5(12) . . ?
C14B C15B H15B 119.8 . . ?
C16B C15B H15B 119.8 . . ?
C17B C16B C15B 120.2(12) . . ?
C17B C16B H16B 119.9 . . ?
C15B C16B H16B 119.9 . . ?
C16B C17B O4B 120.8(10) . . ?
C16B C17B C12B 118.9(12) . . ?
O4B C17B C12B 120.4(10) . . ?
O4B C18B C1B 114.8(9) . . ?
O4B C18B C11B 121.6(10) . . ?
C1B C18B C11B 123.5(10) . . ?
F2B' C19B F1B' 108(2) . . ?
F2B C19B F3B 115(3) . . ?
F2B C19B F1B 102.4(17) . . ?
F3B C19B F1B 106(2) . . ?
F2B' C19B F3B' 101(2) . . ?
F1B' C19B F3B' 112(2) . . ?
F2B' C19B C10B 117.9(14) . . ?
F1B' C19B C10B 109.8(15) . . ?
F2B C19B C10B 112.8(13) . . ?
F3B C19B C10B 107.3(14) . . ?
F1B C19B C10B 113.4(15) . . ?
F3B' C19B C10B 107.1(14) . . ?
C21B C20B C28B 119.6(9) . . ?
C21B C20B C1B 118.9(8) . . ?
C28B C20B C1B 121.5(8) . . ?
C22B C21B C20B 120.7(9) . . ?
C22B C21B H21B 119.7 . . ?
C20B C21B H21B 119.7 . . ?
C23B C22B C21B 121.3(9) . . ?
C23B C22B Br1B 121.0(8) . . ?
C21B C22B Br1B 117.7(7) . . ?
C22B C23B C27B 118.3(9) . . ?
C22B C23B C24B 131.8(9) . . ?
C27B C23B C24B 109.9(8) . . ?
C23B C24B C29B 116.3(9) . . ?
C23B C24B C25B 103.4(8) . . ?
C29B C24B C25B 112.3(8) . . ?
C23B C24B H24B 108.2 . . ?
C29B C24B H24B 108.2 . . ?
C25B C24B H24B 108.2 . . ?
C26B C25B C24B 106.8(7) . . ?
C26B C25B H25C 110.4 . . ?
C24B C25B H25C 110.4 . . ?
C26B C25B H25D 110.4 . . ?
C24B C25B H25D 110.4 . . ?
H25C C25B H25D 108.6 . . ?
C42B C26B C27B 117.4(8) . . ?
C42B C26B C35B 101.2(7) . . ?
C27B C26B C35B 112.0(7) . . ?
C42B C26B C25B 111.5(8) . . ?
C27B C26B C25B 101.9(7) . . ?
C35B C26B C25B 113.5(8) . . ?
C28B C27B C23B 119.7(8) . . ?
C28B C27B C26B 128.5(8) . . ?
C23B C27B C26B 111.7(8) . . ?
C27B C28B O5B 121.4(8) . . ?
C27B C28B C20B 120.5(8) . . ?
O5B C28B C20B 118.0(8) . . ?
C34B C29B C30B 120.5(10) . . ?
C34B C29B C24B 121.9(10) . . ?
C30B C29B C24B 117.6(11) . . ?
C29B C30B C31B 115.5(13) . . ?
C29B C30B H30B 122.3 . . ?
C31B C30B H30B 122.3 . . ?
C32B C31B C30B 123.6(14) . . ?
C32B C31B H31B 118.2 . . ?
C30B C31B H31B 118.2 . . ?
C31B C32B C33B 119.6(12) . . ?
C31B C32B H32B 120.2 . . ?
C33B C32B H32B 120.2 . . ?
C34B C33B C32B 118.5(13) . . ?
C34B C33B H33B 120.7 . . ?
C32B C33B H33B 120.7 . . ?
C29B C34B C33B 121.9(12) . . ?
C29B C34B H34B 119.0 . . ?
C33B C34B H34B 119.0 . . ?
C36B C35B C26B 106.8(7) . . ?
C36B C35B H35C 110.4 . . ?
C26B C35B H35C 110.4 . . ?
C36B C35B H35D 110.4 . . ?
C26B C35B H35D 110.4 . . ?
H35C C35B H35D 108.6 . . ?
C37B C36B C43B 116.9(8) . . ?
C37B C36B C35B 102.3(7) . . ?
C43B C36B C35B 110.5(8) . . ?
C37B C36B H36B 109.0 . . ?
C43B C36B H36B 109.0 . . ?
C35B C36B H36B 109.0 . . ?
C38B C37B C42B 118.7(9) . . ?
C38B C37B C36B 129.7(9) . . ?
C42B C37B C36B 111.6(8) . . ?
C37B C38B C39B 121.1(9) . . ?
C37B C38B Br2B 122.7(8) . . ?
C39B C38B Br2B 116.2(7) . . ?
C40B C39B C38B 120.0(9) . . ?
C40B C39B H39B 120.0 . . ?
C38B C39B H39B 120.0 . . ?
C39B C40B C41B 119.0(9) . . ?
C39B C40B C49B 120.5(9) . . ?
C41B C40B C49B 120.4(9) . . ?
O6B C41B C42B 122.7(8) . . ?
O6B C41B C40B 118.1(8) . . ?
C42B C41B C40B 119.2(8) . . ?
C41B C42B C37B 121.7(8) . . ?
C41B C42B C26B 127.2(8) . . ?
C37B C42B C26B 111.1(8) . . ?
C44B C43B C48B 117.6(10) . . ?
C44B C43B C36B 118.5(9) . . ?
C48B C43B C36B 123.7(10) . . ?
C43B C44B C45B 122.2(12) . . ?
C43B C44B H44C 118.9 . . ?
C45B C44B H44C 118.9 . . ?
C46B C45B C44B 117.1(13) . . ?
C46B C45B H45B 121.5 . . ?
C44B C45B H45B 121.5 . . ?
C47B C46B C45B 121.8(11) . . ?
C47B C46B H46B 119.1 . . ?
C45B C46B H46B 119.1 . . ?
C46B C47B C48B 120.9(11) . . ?
C46B C47B H47B 119.6 . . ?
C48B C47B H47B 119.6 . . ?
C43B C48B C47B 120.3(12) . . ?
C43B C48B H48B 119.8 . . ?
C47B C48B H48B 119.8 . . ?
C66B C49B C50B 118.2(10) . . ?
C66B C49B C40B 124.6(11) . . ?
C50B C49B C40B 117.0(9) . . ?
O7B C50B C49B 118.4(9) . . ?
O7B C50B C57B 121.0(11) . . ?
C49B C50B C57B 120.5(10) . . ?
O7B C51B C52B 119.2(10) . . ?
O7B C51B C56B 121.3(10) . . ?
C52B C51B C56B 119.5(11) . . ?
C51B C52B C53B 120.4(11) . . ?
C51B C52B H52B 119.8 . . ?
C53B C52B H52B 119.8 . . ?
C54B C53B C52B 118.5(12) . . ?
C54B C53B H53C 120.8 . . ?
C52B C53B H53C 120.8 . . ?
C55B C54B C53B 121.1(13) . . ?
C55B C54B H54B 119.4 . . ?
C53B C54B H54B 119.4 . . ?
C56B C55B C54B 121.0(12) . . ?
C56B C55B H55B 119.5 . . ?
C54B C55B H55B 119.5 . . ?
C55B C56B O8B 120.7(10) . . ?
C55B C56B C51B 119.5(12) . . ?
O8B C56B C51B 119.8(10) . . ?
O8B C57B C58B 120.5(11) . . ?
O8B C57B C50B 120.6(11) . . ?
C58B C57B C50B 118.9(12) . . ?
C59B C58B C57B 120.3(10) . . ?
C59B C58B C67B 122.7(10) . . ?
C57B C58B C67B 116.8(12) . . ?
C66B C59B C58B 120.8(10) . . ?
C66B C59B O9B 120.2(11) . . ?
C58B C59B O9B 118.9(10) . . ?
C65B C60B O9B 122.5(10) . . ?
C65B C60B C61B 120.5(13) . . ?
O9B C60B C61B 117.0(12) . . ?
C62B C61B C60B 119.3(15) . . ?
C62B C61B H61B 120.3 . . ?
C60B C61B H61B 120.3 . . ?
C61B C62B C63B 121.8(14) . . ?
C61B C62B H62B 119.1 . . ?
C63B C62B H62B 119.1 . . ?
C64B C63B C62B 120.1(15) . . ?
C64B C63B H63B 107.3 . . ?
C62B C63B H63B 107.3 . . ?
C64B C63B H63C 107.3 . . ?
C62B C63B H63C 107.3 . . ?
H63B C63B H63C 106.9 . . ?
C65B C64B C63B 117.4(14) . . ?
C65B C64B H64B 121.3 . . ?
C63B C64B H64B 121.3 . . ?
C64B C65B C60B 120.7(11) . . ?
C64B C65B O10B 117.5(10) . . ?
C60B C65B O10B 121.8(11) . . ?
C59B C66B O10B 124.1(10) . . ?
C59B C66B C49B 121.2(11) . . ?
O10B C66B C49B 114.7(9) . . ?
F5B C67B F6B 107.6(10) . . ?
F5B C67B F4B 107.9(11) . . ?
F6B C67B F4B 107.3(9) . . ?
F5B C67B C58B 111.0(9) . . ?
F6B C67B C58B 114.2(11) . . ?
F4B C67B C58B 108.7(9) . . ?
C6C C1C C2C 118.8(14) . . ?
C6C C1C I1C 122.0(10) . . ?
C2C C1C I1C 119.2(11) . . ?
C1C C2C C3C 117.1(15) . . ?
C1C C2C H2C 121.4 . . ?
C3C C2C H2C 121.4 . . ?
C4C C3C C2C 121.5(15) . . ?
C4C C3C H3C 119.2 . . ?
C2C C3C H3C 119.2 . . ?
C3C C4C C5C 120.2(15) . . ?
C3C C4C H4C 119.9 . . ?
C5C C4C H4C 119.9 . . ?
C6C C5C C4C 119.7(15) . . ?
C6C C5C H5C 120.1 . . ?
C4C C5C H5C 120.1 . . ?
C5C C6C C1C 122.3(13) . . ?
C5C C6C H6C 118.8 . . ?
C1C C6C H6C 118.8 . . ?
C2D C1D C6D 120.0 . . ?
C2D C1D I1D 119.6(7) . . ?
C6D C1D I1D 120.4(7) . . ?
C1D C2D C3D 120.0 . . ?
C1D C2D H2D 120.0 . . ?
C3D C2D H2D 120.0 . . ?
C4D C3D C2D 120.0 . . ?
C4D C3D H3D 120.0 . . ?
C2D C3D H3D 120.0 . . ?
C5D C4D C3D 120.0 . . ?
C5D C4D H4D 120.0 . . ?
C3D C4D H4D 120.0 . . ?
C4D C5D C6D 120.0 . . ?
C4D C5D H5D 120.0 . . ?
C6D C5D H5D 120.0 . . ?
C5D C6D C1D 120.0 . . ?
C5D C6D H6D 120.0 . . ?
C1D C6D H6D 120.0 . . ?
C2D' C1D' C6D' 120.0 . . ?
C2D' C1D' I1D' 123(2) . . ?
C6D' C1D' I1D' 117(2) . . ?
C1D' C2D' C3D' 120.0 . . ?
C1D' C2D' H2D' 120.0 . . ?
C3D' C2D' H2D' 120.0 . . ?
C4D' C3D' C2D' 120.0 . . ?
C4D' C3D' H3D' 120.0 . . ?
C2D' C3D' H3D' 120.0 . . ?
C3D' C4D' C5D' 120.0 . . ?
C3D' C4D' H4D' 120.0 . . ?
C5D' C4D' H4D' 120.0 . . ?
C6D' C5D' C4D' 120.0 . . ?
C6D' C5D' H5D' 120.0 . . ?
C4D' C5D' H5D' 120.0 . . ?
C5D' C6D' C1D' 120.0 . . ?
C5D' C6D' H6D' 120.0 . . ?
C1D' C6D' H6D' 120.0 . . ?
C2E C1E C6E 120.0 . . ?
C2E C1E I1E 123.5(7) . . ?
C6E C1E I1E 116.5(7) . . ?
C1E C2E C3E 120.0 . . ?
C1E C2E H2E 120.0 . . ?
C3E C2E H2E 120.0 . . ?
C4E C3E C2E 120.0 . . ?
C4E C3E H3E 120.0 . . ?
C2E C3E H3E 120.0 . . ?
C3E C4E C5E 120.0 . . ?
C3E C4E H4E 120.0 . . ?
C5E C4E H4E 120.0 . . ?
C6E C5E C4E 120.0 . . ?
C6E C5E H5E 120.0 . . ?
C4E C5E H5E 120.0 . . ?
C5E C6E C1E 120.0 . . ?
C5E C6E H6E 120.0 . . ?
C1E C6E H6E 120.0 . . ?
C6E' C1E' C2E' 119.7(11) . . ?
C6E' C1E' I1E' 116.4(12) . . ?
C2E' C1E' I1E' 123.8(13) . . ?
C1E' C2E' C3E' 119.5(11) . . ?
C1E' C2E' H2E' 120.2 . . ?
C3E' C2E' H2E' 120.2 . . ?
C2E' C3E' C4E' 120.6(11) . . ?
C2E' C3E' H3E' 119.7 . . ?
C4E' C3E' H3E' 119.7 . . ?
C5E' C4E' C3E' 119.5(11) . . ?
C5E' C4E' H4E' 120.3 . . ?
C3E' C4E' H4E' 120.3 . . ?
C4E' C5E' C6E' 120.0(12) . . ?
C4E' C5E' H5E' 120.0 . . ?
C6E' C5E' H5E' 120.0 . . ?
C1E' C6E' C5E' 120.0(12) . . ?
C1E' C6E' H6E' 120.0 . . ?
C5E' C6E' H6E' 120.0 . . ?
C2F C1F C6F 120.0 . . ?
C2F C1F I1F 117.1(8) . . ?
C6F C1F I1F 122.8(8) . . ?
C1F C2F C3F 120.0 . . ?
C1F C2F H2F 120.0 . . ?
C3F C2F H2F 120.0 . . ?
C2F C3F C4F 120.0 . . ?
C2F C3F H3F 120.0 . . ?
C4F C3F H3F 120.0 . . ?
C5F C4F C3F 120.0 . . ?
C5F C4F H4F 120.0 . . ?
C3F C4F H4F 120.0 . . ?
C4F C5F C6F 120.0 . . ?
C4F C5F H5F 120.0 . . ?
C6F C5F H5F 120.0 . . ?
C5F C6F C1F 120.0 . . ?
C5F C6F H6F 120.0 . . ?
C1F C6F H6F 120.0 . . ?
C2F' C1F' C6F' 120.0(9) . . ?
C2F' C1F' I1F' 117.6(11) . . ?
C6F' C1F' I1F' 122.4(11) . . ?
C3F' C2F' C1F' 120.1(11) . . ?
C3F' C2F' H2F' 120.0 . . ?
C1F' C2F' H2F' 120.0 . . ?
C2F' C3F' C4F' 119.2(11) . . ?
C2F' C3F' H3F' 120.4 . . ?
C4F' C3F' H3F' 120.4 . . ?
C5F' C4F' C3F' 120.7(11) . . ?
C5F' C4F' H4F' 119.7 . . ?
C3F' C4F' H4F' 119.7 . . ?
C4F' C5F' C6F' 119.1(11) . . ?
C4F' C5F' H5F' 120.4 . . ?
C6F' C5F' H5F' 120.4 . . ?
C1F' C6F' C5F' 119.8(10) . . ?
C1F' C6F' H6F' 120.1 . . ?
C5F' C6F' H6F' 120.1 . . ?
C6F" C1F" C2F" 119.5(11) . . ?
C6F" C1F" I1F" 122.2(15) . . ?
C2F" C1F" I1F" 117.0(14) . . ?
C3F" C2F" C1F" 119.5(13) . . ?
C3F" C2F" H2F" 120.3 . . ?
C1F" C2F" H2F" 120.3 . . ?
C2F" C3F" C4F" 118.4(15) . . ?
C2F" C3F" H3F" 120.8 . . ?
C4F" C3F" H3F" 120.8 . . ?
C5F" C4F" C3F" 119.1(14) . . ?
C5F" C4F" H4F" 120.4 . . ?
C3F" C4F" H4F" 120.4 . . ?
C6F" C5F" C4F" 119.0(12) . . ?
C6F" C5F" H5F" 120.5 . . ?
C4F" C5F" H5F" 120.5 . . ?
C1F" C6F" C5F" 120.1(12) . . ?
C1F" C6F" H6F" 119.9 . . ?
C5F" C6F" H6F" 119.9 . . ?

loop_
_geom_bond_atom_site_label_1
_geom_bond_atom_site_label_2
_geom_bond_distance
_geom_bond_site_symmetry_2
_geom_bond_publ_flag
O1A C3A 1.367(12) . ?
O1A C2A 1.377(13) . ?
C1A C2A 1.372(15) . ?
C1A C18A 1.391(14) . ?
C1A C20A 1.517(13) . ?
Br1A C22A 1.933(9) . ?
F1A C19A 1.300(13) . ?
C2A C9A 1.396(14) . ?
O2A C9A 1.369(13) . ?
O2A C8A 1.373(13) . ?
Br2A C38A 1.899(8) . ?
F2A C19A 1.341(14) . ?
C3A C4A 1.337(14) . ?
C3A C8A 1.400(14) . ?
O3A C11A 1.360(12) . ?
O3A C12A 1.394(15) . ?
F3A C19A 1.339(15) . ?
F4A C67A 1.292(15) . ?
C4A C5A 1.452(17) . ?
C4A H4A 0.9300 . ?
O4A C18A 1.387(13) . ?
O4A C17A 1.397(12) . ?
O5A C28A 1.369(10) . ?
F5A C67A 1.302(16) . ?
C5A C6A 1.328(16) . ?
C5A H5A 0.9300 . ?
O6A C41A 1.375(10) . ?
F6A C67A 1.363(16) . ?
C6A C7A 1.355(15) . ?
C6A H6A 0.9300 . ?
O7A C50A 1.372(14) . ?
O7A C51A 1.394(13) . ?
C7A C8A 1.388(16) . ?
C7A H7A 0.9300 . ?
O8A C56A 1.368(17) . ?
O8A C57A 1.406(13) . ?
O9A C59A 1.358(14) . ?
O9A C60A 1.369(14) . ?
C9A C10A 1.405(15) . ?
O10A C66A 1.365(11) . ?
O10A C65A 1.426(12) . ?
C10A C11A 1.397(17) . ?
C10A C19A 1.506(15) . ?
C11A C18A 1.380(15) . ?
C12A C17A 1.364(16) . ?
C12A C13A 1.389(15) . ?
C13A C14A 1.324(17) . ?
C13A H13A 0.9300 . ?
C14A C15A 1.364(17) . ?
C14A H14A 0.9300 . ?
C15A C16A 1.419(16) . ?
C15A H15A 0.9300 . ?
C16A C17A 1.357(16) . ?
C16A H16A 0.9300 . ?
C20A C28A 1.363(12) . ?
C20A C21A 1.413(13) . ?
C21A C22A 1.363(15) . ?
C21A H21A 0.9300 . ?
C22A C23A 1.384(13) . ?
C23A C27A 1.392(12) . ?
C23A C24A 1.517(13) . ?
C24A C29A 1.503(11) . ?
C24A C25A 1.559(12) . ?
C24A H24A 0.9800 . ?
C25A C26A 1.557(13) . ?
C25A H25A 0.9700 . ?
C25A H25B 0.9700 . ?
C26A C27A 1.515(12) . ?
C26A C42A 1.547(12) . ?
C26A C35A 1.554(12) . ?
C27A C28A 1.399(12) . ?
C29A C30A 1.3900 . ?
C29A C34A 1.3900 . ?
C30A C31A 1.3900 . ?
C30A H30A 0.9300 . ?
C31A C32A 1.3900 . ?
C31A H31A 0.9300 . ?
C32A C33A 1.3900 . ?
C32A H32A 0.9300 . ?
C33A C34A 1.3900 . ?
C33A H33A 0.9300 . ?
C34A H34A 0.9300 . ?
C35A C36A 1.535(12) . ?
C35A H35A 0.9700 . ?
C35A H35B 0.9700 . ?
C36A C43A 1.502(13) . ?
C36A C37A 1.519(13) . ?
C36A H36A 0.9800 . ?
C37A C38A 1.387(13) . ?
C37A C42A 1.399(12) . ?
C38A C39A 1.365(14) . ?
C39A C40A 1.401(12) . ?
C39A H39A 0.9300 . ?
C40A C41A 1.390(12) . ?
C40A C49A 1.479(13) . ?
C41A C42A 1.393(13) . ?
C43A C48A 1.361(18) . ?
C43A C44A 1.375(14) . ?
C44A C45A 1.393(17) . ?
C44A H44A 0.9700 . ?
C44A H44B 0.9700 . ?
C45A C46A 1.33(2) . ?
C45A H45A 0.9300 . ?
C46A C47A 1.34(2) . ?
C46A H46A 0.9300 . ?
C47A C48A 1.424(16) . ?
C47A H47A 0.9300 . ?
C48A H48A 0.9300 . ?
C49A C66A 1.391(15) . ?
C49A C50A 1.399(14) . ?
C50A C57A 1.421(15) . ?
C51A C52A 1.356(18) . ?
C51A C56A 1.374(18) . ?
C52A C53A 1.435(16) . ?
C52A H52A 0.9300 . ?
C53A C54A 1.36(2) . ?
C53A H53A 0.9700 . ?
C53A H53B 0.9700 . ?
C54A C55A 1.42(2) . ?
C54A H54A 0.9300 . ?
C55A C56A 1.413(15) . ?
C55A H55A 0.9300 . ?
C57A C58A 1.333(17) . ?
C58A C59A 1.420(16) . ?
C58A C67A 1.497(14) . ?
C59A C66A 1.412(14) . ?
C60A C61A 1.381(16) . ?
C60A C65A 1.392(15) . ?
C61A C62A 1.346(19) . ?
C61A H61A 0.9300 . ?
C62A C63A 1.356(17) . ?
C62A H62A 0.9300 . ?
C63A C64A 1.391(15) . ?
C63A H63A 0.9300 . ?
C64A C65A 1.358(16) . ?
C64A H64A 0.9300 . ?
C1B C18B 1.393(16) . ?
C1B C2B 1.406(15) . ?
C1B C20B 1.500(14) . ?
Br1B C22B 1.908(10) . ?
O1B C2B 1.356(14) . ?
O1B C3B 1.405(13) . ?
F1B C19B 1.37(3) . ?
F2B C19B 1.26(2) . ?
F3B C19B 1.27(2) . ?
F1B' C19B 1.26(2) . ?
F2B' C19B 1.24(2) . ?
F3B' C19B 1.46(2) . ?
C2B C9B 1.423(16) . ?
Br2B C38B 1.914(9) . ?
O2B C9B 1.371(15) . ?
O2B C8B 1.374(17) . ?
O3B C11B 1.337(14) . ?
O3B C12B 1.405(15) . ?
C3B C4B 1.344(18) . ?
C3B C8B 1.378(17) . ?
F4B C67B 1.358(13) . ?
C4B C5B 1.392(18) . ?
C4B H4B 0.9300 . ?
O4B C17B 1.376(14) . ?
O4B C18B 1.381(12) . ?
F5B C67B 1.318(15) . ?
C5B C6B 1.40(2) . ?
C5B H5B 0.9300 . ?
O5B C28B 1.384(10) . ?
F6B C67B 1.331(15) . ?
C6B C7B 1.33(2) . ?
C6B H6B 0.9300 . ?
O6B C41B 1.379(11) . ?
C7B C8B 1.397(17) . ?
C7B H7B 0.9300 . ?
O7B C51B 1.361(13) . ?
O7B C50B 1.388(13) . ?
O8B C57B 1.354(15) . ?
O8B C56B 1.380(15) . ?
C9B C10B 1.389(18) . ?
O9B C60B 1.396(15) . ?
O9B C59B 1.403(14) . ?
C10B C11B 1.401(17) . ?
C10B C19B 1.516(16) . ?
O10B C65B 1.382(13) . ?
O10B C66B 1.384(14) . ?
C11B C18B 1.403(14) . ?
C12B C13B 1.362(18) . ?
C12B C17B 1.398(15) . ?
C13B C14B 1.40(2) . ?
C13B H13B 0.9300 . ?
C14B C15B 1.334(19) . ?
C14B H14B 0.9300 . ?
C15B C16B 1.428(18) . ?
C15B H15B 0.9300 . ?
C16B C17B 1.335(17) . ?
C16B H16B 0.9300 . ?
C20B C21B 1.385(13) . ?
C20B C28B 1.385(12) . ?
C21B C22B 1.383(15) . ?
C21B H21B 0.9300 . ?
C22B C23B 1.369(14) . ?
C23B C27B 1.440(12) . ?
C23B C24B 1.497(14) . ?
C24B C29B 1.508(13) . ?
C24B C25B 1.566(13) . ?
C24B H24B 0.9800 . ?
C25B C26B 1.557(12) . ?
C25B H25C 0.9700 . ?
C25B H25D 0.9700 . ?
C26B C42B 1.505(12) . ?
C26B C27B 1.506(12) . ?
C26B C35B 1.553(13) . ?
C27B C28B 1.383(13) . ?
C29B C34B 1.334(16) . ?
C29B C30B 1.418(18) . ?
C30B C31B 1.421(18) . ?
C30B H30B 0.9300 . ?
C31B C32B 1.31(2) . ?
C31B H31B 0.9300 . ?
C32B C33B 1.40(2) . ?
C32B H32B 0.9300 . ?
C33B C34B 1.391(16) . ?
C33B H33B 0.9300 . ?
C34B H34B 0.9300 . ?
C35B C36B 1.549(13) . ?
C35B H35C 0.9700 . ?
C35B H35D 0.9700 . ?
C36B C37B 1.487(14) . ?
C36B C43B 1.517(13) . ?
C36B H36B 0.9800 . ?
C37B C38B 1.369(15) . ?
C37B C42B 1.398(13) . ?
C38B C39B 1.405(15) . ?
C39B C40B 1.403(13) . ?
C39B H39B 0.9300 . ?
C40B C41B 1.406(13) . ?
C40B C49B 1.454(15) . ?
C41B C42B 1.395(14) . ?
C43B C44B 1.364(16) . ?
C43B C48B 1.386(14) . ?
C44B C45B 1.407(17) . ?
C44B H44C 0.9300 . ?
C45B C46B 1.38(2) . ?
C45B H45B 0.9300 . ?
C46B C47B 1.318(19) . ?
C46B H46B 0.9300 . ?
C47B C48B 1.389(17) . ?
C47B H47B 0.9300 . ?
C48B H48B 0.9300 . ?
C49B C66B 1.395(15) . ?
C49B C50B 1.399(17) . ?
C50B C57B 1.412(16) . ?
C51B C52B 1.366(16) . ?
C51B C56B 1.425(15) . ?
C52B C53B 1.392(16) . ?
C52B H52B 0.9300 . ?
C53B C54B 1.377(18) . ?
C53B H53C 0.9300 . ?
C54B C55B 1.38(2) . ?
C54B H54B 0.9300 . ?
C55B C56B 1.327(18) . ?
C55B H55B 0.9300 . ?
C57B C58B 1.389(17) . ?
C58B C59B 1.371(17) . ?
C58B C67B 1.553(15) . ?
C59B C66B 1.369(15) . ?
C60B C65B 1.375(17) . ?
C60B C61B 1.403(17) . ?
C61B C62B 1.27(2) . ?
C61B H61B 0.9300 . ?
C62B C63B 1.42(2) . ?
C62B H62B 0.9300 . ?
C63B C64B 1.383(18) . ?
C63B H63B 0.9700 . ?
C63B H63C 0.9700 . ?
C64B C65B 1.368(18) . ?
C64B H64B 0.9300 . ?
I1C C1C 2.059(14) . ?
C1C C6C 1.38(2) . ?
C1C C2C 1.404(19) . ?
C2C C3C 1.45(2) . ?
C2C H2C 0.9300 . ?
C3C C4C 1.34(2) . ?
C3C H3C 0.9300 . ?
C4C C5C 1.379(19) . ?
C4C H4C 0.9300 . ?
C5C C6C 1.37(2) . ?
C5C H5C 0.9300 . ?
C6C H6C 0.9300 . ?
I1D C1D 2.120(10) . ?
C1D C2D 1.3900 . ?
C1D C6D 1.3900 . ?
C2D C3D 1.3900 . ?
C2D H2D 0.9300 . ?
C3D C4D 1.3900 . ?
C3D H3D 0.9300 . ?
C4D C5D 1.3900 . ?
C4D H4D 0.9300 . ?
C5D C6D 1.3900 . ?
C5D H5D 0.9300 . ?
C6D H6D 0.9300 . ?
I1D' C1D' 2.09(3) . ?
C1D' C2D' 1.3900 . ?
C1D' C6D' 1.3900 . ?
C2D' C3D' 1.3900 . ?
C2D' H2D' 0.9300 . ?
C3D' C4D' 1.3900 . ?
C3D' H3D' 0.9300 . ?
C4D' C5D' 1.3900 . ?
C4D' H4D' 0.9300 . ?
C5D' C6D' 1.3900 . ?
C5D' H5D' 0.9300 . ?
C6D' H6D' 0.9300 . ?
I1E C1E 2.106(11) . ?
C1E C2E 1.3900 . ?
C1E C6E 1.3900 . ?
C2E C3E 1.3900 . ?
C2E H2E 0.9300 . ?
C3E C4E 1.3900 . ?
C3E H3E 0.9300 . ?
C4E C5E 1.3900 . ?
C4E H4E 0.9300 . ?
C5E C6E 1.3900 . ?
C5E H5E 0.9300 . ?
C6E H6E 0.9300 . ?
I1E' C1E' 2.104(13) . ?
C1E' C6E' 1.390(8) . ?
C1E' C2E' 1.390(8) . ?
C2E' C3E' 1.391(8) . ?
C2E' H2E' 0.9300 . ?
C3E' C4E' 1.392(8) . ?
C3E' H3E' 0.9300 . ?
C4E' C5E' 1.388(8) . ?
C4E' H4E' 0.9300 . ?
C5E' C6E' 1.392(8) . ?
C5E' H5E' 0.9300 . ?
C6E' H6E' 0.9300 . ?
I1F C1F 2.085(11) . ?
C1F C2F 1.3900 . ?
C1F C6F 1.3900 . ?
C2F C3F 1.3900 . ?
C2F H2F 0.9300 . ?
C3F C4F 1.3900 . ?
C3F H3F 0.9300 . ?
C4F C5F 1.3900 . ?
C4F H4F 0.9300 . ?
C5F C6F 1.3900 . ?
C5F H5F 0.9300 . ?
C6F H6F 0.9300 . ?
I1F' C1F' 2.081(12) . ?
C1F' C2F' 1.388(8) . ?
C1F' C6F' 1.392(8) . ?
C2F' C3F' 1.382(8) . ?
C2F' H2F' 0.9300 . ?
C3F' C4F' 1.396(8) . ?
C3F' H3F' 0.9300 . ?
C4F' C5F' 1.393(8) . ?
C4F' H4F' 0.9300 . ?
C5F' C6F' 1.393(8) . ?
C5F' H5F' 0.9300 . ?
C6F' H6F' 0.9300 . ?
I1F" C1F" 2.084(13) . ?
C1F" C6F" 1.391(8) . ?
C1F" C2F" 1.392(8) . ?
C2F" C3F" 1.389(9) . ?
C2F" H2F" 0.9300 . ?
C3F" C4F" 1.396(9) . ?
C3F" H3F" 0.9300 . ?
C4F" C5F" 1.394(9) . ?
C4F" H4F" 0.9300 . ?
C5F" C6F" 1.392(8) . ?
C5F" H5F" 0.9300 . ?
C6F" H6F" 0.9300 . ?

loop_
_geom_torsion_atom_site_label_1
_geom_torsion_atom_site_label_2
_geom_torsion_atom_site_label_3
_geom_torsion_atom_site_label_4
_geom_torsion
_geom_torsion_site_symmetry_1
_geom_torsion_site_symmetry_2
_geom_torsion_site_symmetry_3
_geom_torsion_site_symmetry_4
_geom_torsion_publ_flag
C18A C1A C2A O1A 179.1(8) . . . . ?
C20A C1A C2A O1A 1.7(12) . . . . ?
C18A C1A C2A C9A -1.6(13) . . . . ?
C20A C1A C2A C9A -179.0(8) . . . . ?
C3A O1A C2A C1A 175.1(8) . . . . ?
C3A O1A C2A C9A -4.2(13) . . . . ?
C2A O1A C3A C4A -175.8(9) . . . . ?
C2A O1A C3A C8A 5.8(12) . . . . ?
O1A C3A C4A C5A 180.0(8) . . . . ?
C8A C3A C4A C5A -1.7(15) . . . . ?
C3A C4A C5A C6A 1.3(15) . . . . ?
C4A C5A C6A C7A 0.5(17) . . . . ?
C5A C6A C7A C8A -1.8(18) . . . . ?
C9A O2A C8A C7A 175.8(9) . . . . ?
C9A O2A C8A C3A -3.5(13) . . . . ?
C6A C7A C8A O2A -178.0(9) . . . . ?
C6A C7A C8A C3A 1.4(15) . . . . ?
C4A C3A C8A O2A 179.7(9) . . . . ?
O1A C3A C8A O2A -2.0(14) . . . . ?
C4A C3A C8A C7A 0.4(15) . . . . ?
O1A C3A C8A C7A 178.7(9) . . . . ?
C8A O2A C9A C2A 5.2(12) . . . . ?
C8A O2A C9A C10A -175.2(9) . . . . ?
C1A C2A C9A O2A 179.3(8) . . . . ?
O1A C2A C9A O2A -1.4(14) . . . . ?
C1A C2A C9A C10A -0.4(14) . . . . ?
O1A C2A C9A C10A 178.9(9) . . . . ?
O2A C9A C10A C11A -178.5(9) . . . . ?
C2A C9A C10A C11A 1.1(15) . . . . ?
O2A C9A C10A C19A -1.0(15) . . . . ?
C2A C9A C10A C19A 178.6(9) . . . . ?
C12A O3A C11A C18A 0.6(14) . . . . ?
C12A O3A C11A C10A -179.2(9) . . . . ?
C9A C10A C11A O3A 180.0(9) . . . . ?
C19A C10A C11A O3A 2.3(14) . . . . ?
C9A C10A C11A C18A 0.1(15) . . . . ?
C19A C10A C11A C18A -177.5(10) . . . . ?
C11A O3A C12A C17A -1.6(13) . . . . ?
C11A O3A C12A C13A 178.2(9) . . . . ?
C17A C12A C13A C14A 0.2(15) . . . . ?
O3A C12A C13A C14A -179.6(9) . . . . ?
C12A C13A C14A C15A 3.1(17) . . . . ?
C13A C14A C15A C16A -4.1(17) . . . . ?
C14A C15A C16A C17A 1.9(16) . . . . ?
C15A C16A C17A C12A 1.4(16) . . . . ?
C15A C16A C17A O4A 178.2(9) . . . . ?
C13A C12A C17A C16A -2.5(15) . . . . ?
O3A C12A C17A C16A 177.3(9) . . . . ?
C13A C12A C17A O4A -179.2(9) . . . . ?
O3A C12A C17A O4A 0.6(15) . . . . ?
C18A O4A C17A C16A -175.5(8) . . . . ?
C18A O4A C17A C12A 1.4(13) . . . . ?
O3A C11A C18A O4A 1.4(15) . . . . ?
C10A C11A C18A O4A -178.7(9) . . . . ?
O3A C11A C18A C1A 178.0(9) . . . . ?
C10A C11A C18A C1A -2.1(15) . . . . ?
C17A O4A C18A C11A -2.4(13) . . . . ?
C17A O4A C18A C1A -179.1(8) . . . . ?
C2A C1A C18A C11A 2.8(13) . . . . ?
C20A C1A C18A C11A -179.9(9) . . . . ?
C2A C1A C18A O4A 179.6(8) . . . . ?
C20A C1A C18A O4A -3.1(12) . . . . ?
C11A C10A C19A F1A 58.9(14) . . . . ?
C9A C10A C19A F1A -118.7(12) . . . . ?
C11A C10A C19A F3A -178.6(10) . . . . ?
C9A C10A C19A F3A 3.8(16) . . . . ?
C11A C10A C19A F2A -64.3(14) . . . . ?
C9A C10A C19A F2A 118.1(12) . . . . ?
C2A C1A C20A C28A -77.0(12) . . . . ?
C18A C1A C20A C28A 105.7(10) . . . . ?
C2A C1A C20A C21A 100.4(11) . . . . ?
C18A C1A C20A C21A -76.9(12) . . . . ?
C28A C20A C21A C22A 1.8(17) . . . . ?
C1A C20A C21A C22A -175.7(10) . . . . ?
C20A C21A C22A C23A 1.1(19) . . . . ?
C20A C21A C22A Br1A -176.7(9) . . . . ?
C21A C22A C23A C27A -0.5(17) . . . . ?
Br1A C22A C23A C27A 177.1(8) . . . . ?
C21A C22A C23A C24A 179.4(11) . . . . ?
Br1A C22A C23A C24A -2.9(17) . . . . ?
C22A C23A C24A C29A -41.8(15) . . . . ?
C27A C23A C24A C29A 138.1(8) . . . . ?
C22A C23A C24A C25A -164.0(11) . . . . ?
C27A C23A C24A C25A 16.0(10) . . . . ?
C29A C24A C25A C26A -155.6(7) . . . . ?
C23A C24A C25A C26A -29.1(9) . . . . ?
C24A C25A C26A C27A 31.2(9) . . . . ?
C24A C25A C26A C42A 154.9(7) . . . . ?
C24A C25A C26A C35A -91.3(8) . . . . ?
C22A C23A C27A C28A -2.8(14) . . . . ?
C24A C23A C27A C28A 177.2(8) . . . . ?
C22A C23A C27A C26A -176.1(9) . . . . ?
C24A C23A C27A C26A 3.9(11) . . . . ?
C42A C26A C27A C23A -144.7(8) . . . . ?
C35A C26A C27A C23A 99.9(9) . . . . ?
C25A C26A C27A C23A -22.0(10) . . . . ?
C42A C26A C27A C28A 42.5(13) . . . . ?
C35A C26A C27A C28A -72.9(12) . . . . ?
C25A C26A C27A C28A 165.2(9) . . . . ?
C21A C20A C28A O5A 177.6(9) . . . . ?
C1A C20A C28A O5A -5.0(13) . . . . ?
C21A C20A C28A C27A -5.1(14) . . . . ?
C1A C20A C28A C27A 172.3(9) . . . . ?
C23A C27A C28A C20A 5.7(14) . . . . ?
C26A C27A C28A C20A 177.7(9) . . . . ?
C23A C27A C28A O5A -177.0(8) . . . . ?
C26A C27A C28A O5A -5.0(14) . . . . ?
C23A C24A C29A C30A 136.6(7) . . . . ?
C25A C24A C29A C30A -106.7(8) . . . . ?
C23A C24A C29A C34A -41.2(10) . . . . ?
C25A C24A C29A C34A 75.5(9) . . . . ?
C34A C29A C30A C31A 0.0 . . . . ?
C24A C29A C30A C31A -177.8(8) . . . . ?
C29A C30A C31A C32A 0.0 . . . . ?
C30A C31A C32A C33A 0.0 . . . . ?
C31A C32A C33A C34A 0.0 . . . . ?
C32A C33A C34A C29A 0.0 . . . . ?
C30A C29A C34A C33A 0.0 . . . . ?
C24A C29A C34A C33A 177.9(7) . . . . ?
C27A C26A C35A C36A 151.3(8) . . . . ?
C42A C26A C35A C36A 27.8(9) . . . . ?
C25A C26A C35A C36A -93.7(8) . . . . ?
C26A C35A C36A C43A -155.0(8) . . . . ?
C26A C35A C36A C37A -28.5(9) . . . . ?
C43A C36A C37A C38A -39.6(15) . . . . ?
C35A C36A C37A C38A -163.2(10) . . . . ?
C43A C36A C37A C42A 141.4(9) . . . . ?
C35A C36A C37A C42A 17.8(10) . . . . ?
C42A C37A C38A C39A -0.4(14) . . . . ?
C36A C37A C38A C39A -179.3(10) . . . . ?
C42A C37A C38A Br2A 175.4(7) . . . . ?
C36A C37A C38A Br2A -3.4(15) . . . . ?
C37A C38A C39A C40A 0.6(15) . . . . ?
Br2A C38A C39A C40A -175.4(7) . . . . ?
C38A C39A C40A C41A 0.7(15) . . . . ?
C38A C39A C40A C49A -173.4(9) . . . . ?
C39A C40A C41A O6A 178.6(8) . . . . ?
C49A C40A C41A O6A -7.3(13) . . . . ?
C39A C40A C41A C42A -2.1(13) . . . . ?
C49A C40A C41A C42A 172.0(9) . . . . ?
O6A C41A C42A C37A -178.4(8) . . . . ?
C40A C41A C42A C37A 2.3(13) . . . . ?
O6A C41A C42A C26A -0.3(14) . . . . ?
C40A C41A C42A C26A -179.6(8) . . . . ?
C38A C37A C42A C41A -1.1(14) . . . . ?
C36A C37A C42A C41A 178.0(8) . . . . ?
C38A C37A C42A C26A -179.4(8) . . . . ?
C36A C37A C42A C26A -0.3(10) . . . . ?
C27A C26A C42A C41A 41.7(12) . . . . ?
C35A C26A C42A C41A 164.7(9) . . . . ?
C25A C26A C42A C41A -74.0(11) . . . . ?
C27A C26A C42A C37A -140.0(8) . . . . ?
C35A C26A C42A C37A -17.0(9) . . . . ?
C25A C26A C42A C37A 104.3(9) . . . . ?
C37A C36A C43A C48A -63.0(13) . . . . ?
C35A C36A C43A C48A 55.3(12) . . . . ?
C37A C36A C43A C44A 119.4(10) . . . . ?
C35A C36A C43A C44A -122.3(10) . . . . ?
C48A C43A C44A C45A 0.5(16) . . . . ?
C36A C43A C44A C45A 178.1(10) . . . . ?
C43A C44A C45A C46A -4.9(18) . . . . ?
C44A C45A C46A C47A 8(2) . . . . ?
C45A C46A C47A C48A -7(2) . . . . ?
C44A C43A C48A C47A 0.6(17) . . . . ?
C36A C43A C48A C47A -177.0(10) . . . . ?
C46A C47A C48A C43A 2.4(19) . . . . ?
C41A C40A C49A C66A -83.8(12) . . . . ?
C39A C40A C49A C66A 90.3(11) . . . . ?
C41A C40A C49A C50A 98.1(11) . . . . ?
C39A C40A C49A C50A -87.8(12) . . . . ?
C51A O7A C50A C49A 175.6(8) . . . . ?
C51A O7A C50A C57A -2.8(13) . . . . ?
C66A C49A C50A O7A -179.1(8) . . . . ?
C40A C49A C50A O7A -1.0(13) . . . . ?
C66A C49A C50A C57A -0.6(13) . . . . ?
C40A C49A C50A C57A 177.5(8) . . . . ?
C50A O7A C51A C52A -176.8(8) . . . . ?
C50A O7A C51A C56A 3.8(13) . . . . ?
C56A C51A C52A C53A -1.1(17) . . . . ?
O7A C51A C52A C53A 179.5(10) . . . . ?
C51A C52A C53A C54A 1.7(18) . . . . ?
C52A C53A C54A C55A -1(2) . . . . ?
C53A C54A C55A C56A -0.4(19) . . . . ?
C57A O8A C56A C51A -3.6(15) . . . . ?
C57A O8A C56A C55A 176.7(9) . . . . ?
C52A C51A C56A O8A 179.9(10) . . . . ?
O7A C51A C56A O8A -0.7(16) . . . . ?
C52A C51A C56A C55A -0.4(16) . . . . ?
O7A C51A C56A C55A 179.0(9) . . . . ?
C54A C55A C56A O8A -179.2(10) . . . . ?
C54A C55A C56A C51A 1.1(16) . . . . ?
C56A O8A C57A C58A -175.6(9) . . . . ?
C56A O8A C57A C50A 4.4(14) . . . . ?
O7A C50A C57A C58A 178.7(9) . . . . ?
C49A C50A C57A C58A 0.3(15) . . . . ?
O7A C50A C57A O8A -1.3(14) . . . . ?
C49A C50A C57A O8A -179.7(9) . . . . ?
O8A C57A C58A C59A 178.6(9) . . . . ?
C50A C57A C58A C59A -1.4(16) . . . . ?
O8A C57A C58A C67A -1.0(15) . . . . ?
C50A C57A C58A C67A 178.9(10) . . . . ?
C60A O9A C59A C66A 11.5(14) . . . . ?
C60A O9A C59A C58A -167.0(9) . . . . ?
C57A C58A C59A O9A -178.8(9) . . . . ?
C67A C58A C59A O9A 0.9(16) . . . . ?
C57A C58A C59A C66A 2.7(15) . . . . ?
C67A C58A C59A C66A -177.7(10) . . . . ?
C59A O9A C60A C61A 172.7(9) . . . . ?
C59A O9A C60A C65A -11.0(14) . . . . ?
O9A C60A C61A C62A 178.3(9) . . . . ?
C65A C60A C61A C62A 1.7(14) . . . . ?
C60A C61A C62A C63A 1.0(15) . . . . ?
C61A C62A C63A C64A -3.0(15) . . . . ?
C62A C63A C64A C65A 2.0(15) . . . . ?
C63A C64A C65A C60A 0.9(14) . . . . ?
C63A C64A C65A O10A -179.7(8) . . . . ?
O9A C60A C65A C64A -179.2(9) . . . . ?
C61A C60A C65A C64A -2.7(14) . . . . ?
O9A C60A C65A O10A 1.5(14) . . . . ?
C61A C60A C65A O10A 177.9(8) . . . . ?
C66A O10A C65A C64A -171.7(9) . . . . ?
C66A O10A C65A C60A 7.7(12) . . . . ?
C65A O10A C66A C49A 171.9(8) . . . . ?
C65A O10A C66A C59A -7.3(14) . . . . ?
C50A C49A C66A O10A -177.1(8) . . . . ?
C40A C49A C66A O10A 4.7(13) . . . . ?
C50A C49A C66A C59A 2.1(14) . . . . ?
C40A C49A C66A C59A -176.1(9) . . . . ?
O9A C59A C66A O10A -2.5(15) . . . . ?
C58A C59A C66A O10A 176.0(9) . . . . ?
O9A C59A C66A C49A 178.4(9) . . . . ?
C58A C59A C66A C49A -3.1(15) . . . . ?
C57A C58A C67A F4A -60.4(16) . . . . ?
C59A C58A C67A F4A 120.0(13) . . . . ?
C57A C58A C67A F5A 68.5(14) . . . . ?
C59A C58A C67A F5A -111.2(13) . . . . ?
C57A C58A C67A F6A -173.7(11) . . . . ?
C59A C58A C67A F6A 6.6(17) . . . . ?
C3B O1B C2B C1B -178.1(8) . . . . ?
C3B O1B C2B C9B 2.9(14) . . . . ?
C18B C1B C2B O1B 179.0(8) . . . . ?
C20B C1B C2B O1B -1.2(13) . . . . ?
C18B C1B C2B C9B -2.0(14) . . . . ?
C20B C1B C2B C9B 177.8(9) . . . . ?
C2B O1B C3B C4B 178.1(9) . . . . ?
C2B O1B C3B C8B -4.0(14) . . . . ?
C8B C3B C4B C5B -1.0(16) . . . . ?
O1B C3B C4B C5B 176.9(9) . . . . ?
C3B C4B C5B C6B 0.9(17) . . . . ?
C4B C5B C6B C7B -1.8(17) . . . . ?
C5B C6B C7B C8B 2.8(18) . . . . ?
C9B O2B C8B C3B 2.7(15) . . . . ?
C9B O2B C8B C7B 179.9(9) . . . . ?
C4B C3B C8B O2B 179.2(10) . . . . ?
O1B C3B C8B O2B 1.2(15) . . . . ?
C4B C3B C8B C7B 2.0(16) . . . . ?
O1B C3B C8B C7B -175.9(9) . . . . ?
C6B C7B C8B O2B 179.7(11) . . . . ?
C6B C7B C8B C3B -3.0(17) . . . . ?
C8B O2B C9B C10B 177.2(9) . . . . ?
C8B O2B C9B C2B -3.7(14) . . . . ?
O1B C2B C9B O2B 0.9(15) . . . . ?
C1B C2B C9B O2B -178.0(9) . . . . ?
O1B C2B C9B C10B 180.0(9) . . . . ?
C1B C2B C9B C10B 1.1(15) . . . . ?
O2B C9B C10B C11B 176.7(9) . . . . ?
C2B C9B C10B C11B -2.3(16) . . . . ?
O2B C9B C10B C19B -2.0(16) . . . . ?
C2B C9B C10B C19B 179.0(10) . . . . ?
C12B O3B C11B C10B -176.1(9) . . . . ?
C12B O3B C11B C18B 1.7(14) . . . . ?
C9B C10B C11B O3B -177.7(9) . . . . ?
C19B C10B C11B O3B 1.1(15) . . . . ?
C9B C10B C11B C18B 4.4(15) . . . . ?
C19B C10B C11B C18B -176.8(10) . . . . ?
C11B O3B C12B C13B 177.1(9) . . . . ?
C11B O3B C12B C17B -1.4(14) . . . . ?
C17B C12B C13B C14B 0.4(18) . . . . ?
O3B C12B C13B C14B -178.0(10) . . . . ?
C12B C13B C14B C15B -0.6(19) . . . . ?
C13B C14B C15B C16B 0.2(18) . . . . ?
C14B C15B C16B C17B 0.4(18) . . . . ?
C15B C16B C17B O4B -179.8(9) . . . . ?
C15B C16B C17B C12B -0.5(17) . . . . ?
C18B O4B C17B C16B -175.5(10) . . . . ?
C18B O4B C17B C12B 5.2(13) . . . . ?
C13B C12B C17B C16B 0.1(17) . . . . ?
O3B C12B C17B C16B 178.5(10) . . . . ?
C13B C12B C17B O4B 179.5(10) . . . . ?
O3B C12B C17B O4B -2.2(15) . . . . ?
C17B O4B C18B C1B 179.6(8) . . . . ?
C17B O4B C18B C11B -5.0(13) . . . . ?
C2B C1B C18B O4B 179.7(8) . . . . ?
C20B C1B C18B O4B 0.0(13) . . . . ?
C2B C1B C18B C11B 4.4(14) . . . . ?
C20B C1B C18B C11B -175.3(9) . . . . ?
O3B C11B C18B O4B 1.5(15) . . . . ?
C10B C11B C18B O4B 179.4(9) . . . . ?
O3B C11B C18B C1B 176.5(9) . . . . ?
C10B C11B C18B C1B -5.6(15) . . . . ?
C9B C10B C19B F2B' 177(2) . . . . ?
C11B C10B C19B F2B' -2(3) . . . . ?
C9B C10B C19B F1B' -59(3) . . . . ?
C11B C10B C19B F1B' 122(2) . . . . ?
C9B C10B C19B F2B -123(2) . . . . ?
C11B C10B C19B F2B 58(2) . . . . ?
C9B C10B C19B F3B 110(2) . . . . ?
C11B C10B C19B F3B -69(3) . . . . ?
C9B C10B C19B F1B -7(2) . . . . ?
C11B C10B C19B F1B 174.1(15) . . . . ?
C9B C10B C19B F3B' 63.2(17) . . . . ?
C11B C10B C19B F3B' -115.5(15) . . . . ?
C18B C1B C20B C21B 104.2(11) . . . . ?
C2B C1B C20B C21B -75.5(13) . . . . ?
C18B C1B C20B C28B -75.8(13) . . . . ?
C2B C1B C20B C28B 104.5(11) . . . . ?
C28B C20B C21B C22B 0.6(16) . . . . ?
C1B C20B C21B C22B -179.4(10) . . . . ?
C20B C21B C22B C23B 0.6(17) . . . . ?
C20B C21B C22B Br1B -175.9(8) . . . . ?
C21B C22B C23B C27B -2.0(16) . . . . ?
Br1B C22B C23B C27B 174.3(7) . . . . ?
C21B C22B C23B C24B -179.4(10) . . . . ?
Br1B C22B C23B C24B -3.1(16) . . . . ?
C22B C23B C24B C29B -45.7(16) . . . . ?
C27B C23B C24B C29B 136.7(9) . . . . ?
C22B C23B C24B C25B -169.3(11) . . . . ?
C27B C23B C24B C25B 13.1(10) . . . . ?
C23B C24B C25B C26B -23.6(10) . . . . ?
C29B C24B C25B C26B -149.7(9) . . . . ?
C24B C25B C26B C42B 150.6(8) . . . . ?
C24B C25B C26B C27B 24.6(10) . . . . ?
C24B C25B C26B C35B -95.9(9) . . . . ?
C22B C23B C27B C28B 2.2(14) . . . . ?
C24B C23B C27B C28B -179.8(8) . . . . ?
C22B C23B C27B C26B -175.4(9) . . . . ?
C24B C23B C27B C26B 2.6(11) . . . . ?
C42B C26B C27B C28B 43.6(13) . . . . ?
C35B C26B C27B C28B -72.8(12) . . . . ?
C25B C26B C27B C28B 165.6(9) . . . . ?
C42B C26B C27B C23B -139.1(8) . . . . ?
C35B C26B C27B C23B 104.5(9) . . . . ?
C25B C26B C27B C23B -17.1(10) . . . . ?
C23B C27B C28B O5B -178.4(8) . . . . ?
C26B C27B C28B O5B -1.3(15) . . . . ?
C23B C27B C28B C20B -1.0(14) . . . . ?
C26B C27B C28B C20B 176.1(9) . . . . ?
C21B C20B C28B C27B -0.4(15) . . . . ?
C1B C20B C28B C27B 179.6(9) . . . . ?
C21B C20B C28B O5B 177.1(9) . . . . ?
C1B C20B C28B O5B -2.9(14) . . . . ?
C23B C24B C29B C34B -49.8(14) . . . . ?
C25B C24B C29B C34B 69.1(13) . . . . ?
C23B C24B C29B C30B 130.4(11) . . . . ?
C25B C24B C29B C30B -110.8(12) . . . . ?
C34B C29B C30B C31B -0.8(18) . . . . ?
C24B C29B C30B C31B 179.0(11) . . . . ?
C29B C30B C31B C32B -4(2) . . . . ?
C30B C31B C32B C33B 7(3) . . . . ?
C31B C32B C33B C34B -5(2) . . . . ?
C30B C29B C34B C33B 2.0(17) . . . . ?
C24B C29B C34B C33B -177.8(10) . . . . ?
C32B C33B C34B C29B 1.0(18) . . . . ?
C42B C26B C35B C36B 26.0(9) . . . . ?
C27B C26B C35B C36B 151.9(8) . . . . ?
C25B C26B C35B C36B -93.5(9) . . . . ?
C26B C35B C36B C37B -24.3(10) . . . . ?
C26B C35B C36B C43B -149.4(8) . . . . ?
C43B C36B C37B C38B -45.0(15) . . . . ?
C35B C36B C37B C38B -165.7(11) . . . . ?
C43B C36B C37B C42B 133.8(9) . . . . ?
C35B C36B C37B C42B 13.0(11) . . . . ?
C42B C37B C38B C39B -4.8(16) . . . . ?
C36B C37B C38B C39B 173.9(10) . . . . ?
C42B C37B C38B Br2B 174.5(8) . . . . ?
C36B C37B C38B Br2B -6.8(17) . . . . ?
C37B C38B C39B C40B 1.7(17) . . . . ?
Br2B C38B C39B C40B -177.7(8) . . . . ?
C38B C39B C40B C41B 2.8(16) . . . . ?
C38B C39B C40B C49B -173.8(10) . . . . ?
C39B C40B C41B O6B 177.1(9) . . . . ?
C49B C40B C41B O6B -6.2(14) . . . . ?
C39B C40B C41B C42B -4.1(14) . . . . ?
C49B C40B C41B C42B 172.6(9) . . . . ?
O6B C41B C42B C37B 179.7(9) . . . . ?
C40B C41B C42B C37B 1.0(14) . . . . ?
O6B C41B C42B C26B 0.7(15) . . . . ?
C40B C41B C42B C26B -178.0(9) . . . . ?
C38B C37B C42B C41B 3.5(15) . . . . ?
C36B C37B C42B C41B -175.4(9) . . . . ?
C38B C37B C42B C26B -177.4(9) . . . . ?
C36B C37B C42B C26B 3.7(11) . . . . ?
C27B C26B C42B C41B 38.4(14) . . . . ?
C35B C26B C42B C41B 160.5(9) . . . . ?
C25B C26B C42B C41B -78.6(12) . . . . ?
C27B C26B C42B C37B -140.7(9) . . . . ?
C35B C26B C42B C37B -18.6(10) . . . . ?
C25B C26B C42B C37B 102.3(9) . . . . ?
C37B C36B C43B C44B -43.4(13) . . . . ?
C35B C36B C43B C44B 72.9(12) . . . . ?
C37B C36B C43B C48B 132.1(10) . . . . ?
C35B C36B C43B C48B -111.5(10) . . . . ?
C48B C43B C44B C45B 2.6(17) . . . . ?
C36B C43B C44B C45B 178.5(11) . . . . ?
C43B C44B C45B C46B -0.2(19) . . . . ?
C44B C45B C46B C47B -2.5(18) . . . . ?
C45B C46B C47B C48B 2.6(18) . . . . ?
C44B C43B C48B C47B -2.6(15) . . . . ?
C36B C43B C48B C47B -178.2(9) . . . . ?
C46B C47B C48B C43B 0.0(16) . . . . ?
C39B C40B C49B C66B -75.2(14) . . . . ?
C41B C40B C49B C66B 108.1(12) . . . . ?
C39B C40B C49B C50B 98.2(12) . . . . ?
C41B C40B C49B C50B -78.5(13) . . . . ?
C51B O7B C50B C49B -179.9(9) . . . . ?
C51B O7B C50B C57B 1.4(14) . . . . ?
C66B C49B C50B O7B -177.8(9) . . . . ?
C40B C49B C50B O7B 8.3(13) . . . . ?
C66B C49B C50B C57B 0.9(14) . . . . ?
C40B C49B C50B C57B -173.0(9) . . . . ?
C50B O7B C51B C52B -178.3(9) . . . . ?
C50B O7B C51B C56B 1.6(13) . . . . ?
O7B C51B C52B C53B 179.7(9) . . . . ?
C56B C51B C52B C53B -0.1(15) . . . . ?
C51B C52B C53B C54B 2.2(15) . . . . ?
C52B C53B C54B C55B -3.0(16) . . . . ?
C53B C54B C55B C56B 1.7(17) . . . . ?
C54B C55B C56B O8B -178.7(10) . . . . ?
C54B C55B C56B C51B 0.5(16) . . . . ?
C57B O8B C56B C55B 178.2(10) . . . . ?
C57B O8B C56B C51B -1.0(14) . . . . ?
O7B C51B C56B C55B 179.0(10) . . . . ?
C52B C51B C56B C55B -1.2(15) . . . . ?
O7B C51B C56B O8B -1.9(14) . . . . ?
C52B C51B C56B O8B 178.0(9) . . . . ?
C56B O8B C57B C58B -176.1(9) . . . . ?
C56B O8B C57B C50B 4.0(15) . . . . ?
O7B C50B C57B O8B -4.3(15) . . . . ?
C49B C50B C57B O8B 177.0(9) . . . . ?
O7B C50B C57B C58B 175.8(9) . . . . ?
C49B C50B C57B C58B -2.9(15) . . . . ?
O8B C57B C58B C59B -177.9(9) . . . . ?
C50B C57B C58B C59B 2.1(16) . . . . ?
O8B C57B C58B C67B -1.2(15) . . . . ?
C50B C57B C58B C67B 178.7(9) . . . . ?
C57B C58B C59B C66B 0.8(15) . . . . ?
C67B C58B C59B C66B -175.6(9) . . . . ?
C57B C58B C59B O9B -179.6(9) . . . . ?
C67B C58B C59B O9B 4.0(14) . . . . ?
C60B O9B C59B C66B 0.8(13) . . . . ?
C60B O9B C59B C58B -178.8(9) . . . . ?
C59B O9B C60B C65B 0.5(14) . . . . ?
C59B O9B C60B C61B -178.7(10) . . . . ?
C65B C60B C61B C62B 2(2) . . . . ?
O9B C60B C61B C62B -179.1(12) . . . . ?
C60B C61B C62B C63B 0(2) . . . . ?
C61B C62B C63B C64B -2(3) . . . . ?
C62B C63B C64B C65B 2(2) . . . . ?
C63B C64B C65B C60B 0(2) . . . . ?
C63B C64B C65B O10B 179.6(12) . . . . ?
O9B C60B C65B C64B 179.2(11) . . . . ?
C61B C60B C65B C64B -1.7(17) . . . . ?
O9B C60B C65B O10B -0.7(15) . . . . ?
C61B C60B C65B O10B 178.4(10) . . . . ?
C66B O10B C65B C64B 179.8(10) . . . . ?
C66B O10B C65B C60B -0.3(14) . . . . ?
C58B C59B C66B O10B 177.7(9) . . . . ?
O9B C59B C66B O10B -1.9(15) . . . . ?
C58B C59B C66B C49B -3.0(15) . . . . ?
O9B C59B C66B C49B 177.4(9) . . . . ?
C65B O10B C66B C59B 1.6(14) . . . . ?
C65B O10B C66B C49B -177.8(8) . . . . ?
C50B C49B C66B C59B 2.1(15) . . . . ?
C40B C49B C66B C59B 175.4(9) . . . . ?
C50B C49B C66B O10B -178.6(8) . . . . ?
C40B C49B C66B O10B -5.2(15) . . . . ?
C59B C58B C67B F5B 120.4(12) . . . . ?
C57B C58B C67B F5B -56.2(13) . . . . ?
C59B C58B C67B F6B -1.4(15) . . . . ?
C57B C58B C67B F6B -178.0(10) . . . . ?
C59B C58B C67B F4B -121.1(11) . . . . ?
C57B C58B C67B F4B 62.3(14) . . . . ?
C6C C1C C2C C3C 1.2(18) . . . . ?
I1C C1C C2C C3C 179.7(9) . . . . ?
C1C C2C C3C C4C 2(2) . . . . ?
C2C C3C C4C C5C 0(2) . . . . ?
C3C C4C C5C C6C -3(2) . . . . ?
C4C C5C C6C C1C 6(2) . . . . ?
C2C C1C C6C C5C -5(2) . . . . ?
I1C C1C C6C C5C 176.3(10) . . . . ?
C6D C1D C2D C3D 0.0 . . . . ?
I1D C1D C2D C3D -177.3(9) . . . . ?
C1D C2D C3D C4D 0.0 . . . . ?
C2D C3D C4D C5D 0.0 . . . . ?
C3D C4D C5D C6D 0.0 . . . . ?
C4D C5D C6D C1D 0.0 . . . . ?
C2D C1D C6D C5D 0.0 . . . . ?
I1D C1D C6D C5D 177.3(9) . . . . ?
C6D' C1D' C2D' C3D' 0.0 . . . . ?
I1D' C1D' C2D' C3D' -173(4) . . . . ?
C1D' C2D' C3D' C4D' 0.0 . . . . ?
C2D' C3D' C4D' C5D' 0.0 . . . . ?
C3D' C4D' C5D' C6D' 0.0 . . . . ?
C4D' C5D' C6D' C1D' 0.0 . . . . ?
C2D' C1D' C6D' C5D' 0.0 . . . . ?
I1D' C1D' C6D' C5D' 174(3) . . . . ?
C6E C1E C2E C3E 0.0 . . . . ?
I1E C1E C2E C3E 177.5(10) . . . . ?
C1E C2E C3E C4E 0.0 . . . . ?
C2E C3E C4E C5E 0.0 . . . . ?
C3E C4E C5E C6E 0.0 . . . . ?
C4E C5E C6E C1E 0.0 . . . . ?
C2E C1E C6E C5E 0.0 . . . . ?
I1E C1E C6E C5E -177.7(10) . . . . ?
C6E' C1E' C2E' C3E' 8(14) . . . . ?
I1E' C1E' C2E' C3E' -177(7) . . . . ?
C1E' C2E' C3E' C4E' -2(14) . . . . ?
C2E' C3E' C4E' C5E' -1(13) . . . . ?
C3E' C4E' C5E' C6E' -2(13) . . . . ?
C2E' C1E' C6E' C5E' -10(13) . . . . ?
I1E' C1E' C6E' C5E' 174(7) . . . . ?
C4E' C5E' C6E' C1E' 8(13) . . . . ?
C6F C1F C2F C3F 0.0 . . . . ?
I1F C1F C2F C3F 176.0(16) . . . . ?
C1F C2F C3F C4F 0.0 . . . . ?
C2F C3F C4F C5F 0.0 . . . . ?
C3F C4F C5F C6F 0.0 . . . . ?
C4F C5F C6F C1F 0.0 . . . . ?
C2F C1F C6F C5F 0.0 . . . . ?
I1F C1F C6F C5F -175.7(17) . . . . ?
C6F' C1F' C2F' C3F' -11(6) . . . . ?
I1F' C1F' C2F' C3F' 168(3) . . . . ?
C1F' C2F' C3F' C4F' 10(6) . . . . ?
C2F' C3F' C4F' C5F' -1(7) . . . . ?
C3F' C4F' C5F' C6F' -6(7) . . . . ?
C2F' C1F' C6F' C5F' 4(7) . . . . ?
I1F' C1F' C6F' C5F' -176(4) . . . . ?
C4F' C5F' C6F' C1F' 5(7) . . . . ?
C6F" C1F" C2F" C3F" -3(13) . . . . ?
I1F" C1F" C2F" C3F" -170(9) . . . . ?
C1F" C2F" C3F" C4F" 20(12) . . . . ?
C2F" C3F" C4F" C5F" -24(10) . . . . ?
C3F" C4F" C5F" C6F" 12(16) . . . . ?
C2F" C1F" C6F" C5F" -10(11) . . . . ?
I1F" C1F" C6F" C5F" 157(11) . . . . ?
C4F" C5F" C6F" C1F" 5(16) . . . . ?
